data_1513109
loop_
_publ_author_name
'Betterley, Nolan M.'
'Surawatanawong, Panida'
'Prabpai, Samran'
'Kongsaeree, Palangpon'
'Kuhakarn, Chutima'
'Pohmakotr, Manat'
'Reutrakul, Vichai'

_publ_section_title
;
 Electrophilic Difluoro(phenylthio)methylation: Generation, Stability, and
 Reactivity of \a-Fluorocarbocations.
;
_journal_issue 22
_journal_name_full 'Organic letters'
_journal_page_first 5666
_journal_page_last 5669
_journal_paper_doi 10.1021/ol402631t
_journal_volume 15
_journal_year 2013
_chemical_absolute_configuration unk
_chemical_compound_source synthesis
_chemical_formula_moiety 'F5 Sb, F11 Sb2, 3(C7 H10 N2), C7 H11 N2'
_chemical_formula_sum 'C28 H40 F16 N8 Sb3'
_chemical_formula_weight 1157.52
_chemical_properties_physical moisture-sensitive
_space_group_crystal_system triclinic
_space_group_IT_number 2
_space_group_name_Hall '-P 1'
_space_group_name_H-M_alt 'P -1'
_symmetry_cell_setting triclinic
_symmetry_space_group_name_Hall '-P 1'
_symmetry_space_group_name_H-M 'P -1'
_atom_sites_solution_hydrogens geom
_cell_angle_alpha 103.8730(18)
_cell_angle_beta 95.0740(18)
_cell_angle_gamma 107.1520(19)
_cell_formula_units_Z 10
_cell_length_a 18.4920(6)
_cell_length_b 22.2250(7)
_cell_length_c 26.2530(10)
_cell_measurement_reflns_used 2783
_cell_measurement_temperature 150(2)
_cell_volume 9860.6(6)
_computing_cell_refinement 'HKL Scalepack (Otwinowski & Minor 1997)'
_computing_data_collection KappaCCD
_computing_data_reduction 'Denzo and Scalepak (Otwinowski & Minor, 1997)'
_computing_structure_refinement 'SHELXL-2013 (Sheldrick, 2013)'
_computing_structure_solution 'SIR97(Cascarano al.,Acta Cryst.,1996,A52,C-79)'
_diffrn_ambient_temperature 150(2)
_diffrn_measured_fraction_theta_full 0.888
_diffrn_measured_fraction_theta_max 0.942
_diffrn_measurement_device KappaCCD
_diffrn_measurement_device_type KappaCCD
_diffrn_measurement_method CCD
_diffrn_orient_matrix_type X=UH
_diffrn_orient_matrix_UB_11 -0.02091
_diffrn_orient_matrix_UB_12 -0.13653
_diffrn_orient_matrix_UB_13 0.11820
_diffrn_orient_matrix_UB_21 0.01250
_diffrn_orient_matrix_UB_22 -0.05081
_diffrn_orient_matrix_UB_23 -0.05647
_diffrn_orient_matrix_UB_31 0.04647
_diffrn_orient_matrix_UB_32 0.00100
_diffrn_orient_matrix_UB_33 0.00938
_diffrn_radiation_probe x-ray
_diffrn_radiation_type MoK\a
_diffrn_radiation_wavelength 0.71073
_diffrn_radiation_wavelength_id all
_diffrn_reflns_av_R_equivalents 0.0716
_diffrn_reflns_av_unetI/netI 0.1046
_diffrn_reflns_limit_h_max 21
_diffrn_reflns_limit_h_min -21
_diffrn_reflns_limit_k_max 26
_diffrn_reflns_limit_k_min -26
_diffrn_reflns_limit_l_max 30
_diffrn_reflns_limit_l_min -30
_diffrn_reflns_number 61411
_diffrn_reflns_theta_full 25.242
_diffrn_reflns_theta_max 24.717
_diffrn_reflns_theta_min 2.922
_diffrn_source 'fine-focus sealed tube'
_exptl_absorpt_coefficient_mu 2.147
_exptl_crystal_colour Colorless
_exptl_crystal_density_diffrn 1.949
_exptl_crystal_description Prism
_exptl_crystal_F_000 5606
_exptl_crystal_size_max 0.15
_exptl_crystal_size_mid 0.10
_exptl_crystal_size_min 0.10
_refine_diff_density_max 3.543
_refine_diff_density_min -1.959
_refine_diff_density_rms 0.268
_refine_ls_extinction_method none
_refine_ls_goodness_of_fit_ref 0.971
_refine_ls_hydrogen_treatment constr
_refine_ls_matrix_type full
_refine_ls_number_parameters 2671
_refine_ls_number_reflns 31688
_refine_ls_number_restraints 197
_refine_ls_restrained_S_all 0.972
_refine_ls_R_factor_all 0.1213
_refine_ls_R_factor_gt 0.0801
_refine_ls_shift/su_max 0.000
_refine_ls_shift/su_mean 0.000
_refine_ls_structure_factor_coef Fsqd
_refine_ls_weighting_details 'w=1/[\s^2^(Fo^2^)+(0.1349P)^2^] where P=(Fo^2^+2Fc^2^)/3'
_refine_ls_weighting_scheme calc
_refine_ls_wR_factor_gt 0.1946
_refine_ls_wR_factor_ref 0.2136
_reflns_Friedel_coverage 0.000
_reflns_number_gt 20023
_reflns_number_total 31688
_reflns_threshold_expression 'I > 2\s(I)'
_cod_data_source_file ol402631t_si_002.cif
_cod_data_source_block Sb2F11-SbF5-DMAP
_cod_database_code 1513109
_olex2_refinement_description
;
1. Fixed Uiso
 At 1.2 times of:
  All C(H) groups, All N(H) groups
 At 1.5 times of:
  All C(H,H,H) groups
2. Restrained distances
 C245-C278
 1.36 with sigma of 0.02
 Sb11-F67A \\sim Sb11-F67B
 with sigma of 0.02
 Sb11-F67A \\sim Sb7-F67A
 with sigma of 0.02
 Sb11-F67B \\sim Sb7-F67B
 with sigma of 0.02
 Sb7-F67A \\sim Sb7-F67B
 with sigma of 0.02
 Sb4-F1A \\sim Sb4-F1B
 with sigma of 0.02
 Sb4-F1A \\sim Sb14-F1A
 with sigma of 0.02
 Sb4-F1B \\sim Sb14-F1B
 with sigma of 0.02
 Sb14-F1A \\sim Sb14-F1B
 with sigma of 0.02
 Sb7-F2A \\sim Sb7-F2B
 with sigma of 0.02
 F3A-Sb14 \\sim F3B-Sb14
 with sigma of 0.02
 F6A-Sb12 \\sim F6B-Sb12
 with sigma of 0.02
 F7A-Sb8 \\sim F7B-Sb8
 with sigma of 0.02
 F8A-Sb13 \\sim F8B-Sb13
 with sigma of 0.02
 F9A-Sb13 \\sim F9B-Sb13
 with sigma of 0.02
 F10A-Sb8 \\sim F10B-Sb8
 with sigma of 0.02
 F10A-Sb13 \\sim F10B-Sb13
 with sigma of 0.02
 F10A-Sb8 \\sim F10A-Sb13
 with sigma of 0.02
 F10B-Sb8 \\sim F10B-Sb13
 with sigma of 0.02
 F11A-Sb4 \\sim F11B-Sb4
 with sigma of 0.02
 F12A-Sb14 \\sim F12B-Sb14
 with sigma of 0.02
 F13A-Sb14 \\sim F13B-Sb14
 with sigma of 0.02
 F14A-Sb4 \\sim F14B-Sb4
 with sigma of 0.02
 F15A-Sb13 \\sim F15B-Sb13
 with sigma of 0.02
 F16A-Sb13 \\sim F16B-Sb13
 with sigma of 0.02
 F17A-Sb13 \\sim F17B-Sb13
 with sigma of 0.02
 F18A-Sb4 \\sim F18B-Sb4
 with sigma of 0.02
3. Rigid bond restraints
 N225, C223, N225, C277
 with sigma for 1-2 distances of 0.01 and sigma for 1-3 distances of 0.01
 C246, C145
 with sigma for 1-2 distances of 0.01 and sigma for 1-3 distances of 0.01
 Sb11, F67A, Sb11, F67B
 with sigma for 1-2 distances of 0.01 and sigma for 1-3 distances of 0.01
 Sb11, F67A, Sb7, F67A
 with sigma for 1-2 distances of 0.01 and sigma for 1-3 distances of 0.01
 Sb11, F67B, Sb7, F67B
 with sigma for 1-2 distances of 0.01 and sigma for 1-3 distances of 0.01
 Sb7, F67A, Sb7, F67B
 with sigma for 1-2 distances of 0.01 and sigma for 1-3 distances of 0.01
 Sb4, F1A, Sb4, F1B
 with sigma for 1-2 distances of 0.01 and sigma for 1-3 distances of 0.01
 Sb4, F1A, Sb14, F1A
 with sigma for 1-2 distances of 0.01 and sigma for 1-3 distances of 0.01
 Sb4, F1B, Sb14, F1B
 with sigma for 1-2 distances of 0.01 and sigma for 1-3 distances of 0.01
 Sb14, F1A, Sb14, F1B
 with sigma for 1-2 distances of 0.01 and sigma for 1-3 distances of 0.01
 Sb7, F2A, Sb7, F2B
 with sigma for 1-2 distances of 0.01 and sigma for 1-3 distances of 0.01
 F3A, Sb14, F3B, Sb14
 with sigma for 1-2 distances of 0.01 and sigma for 1-3 distances of 0.01
 F6A, Sb12, F6B, Sb12
 with sigma for 1-2 distances of 0.01 and sigma for 1-3 distances of 0.01
 F7A, Sb8, F7B, Sb8
 with sigma for 1-2 distances of 0.01 and sigma for 1-3 distances of 0.01
 F8A, Sb13, F8B, Sb13
 with sigma for 1-2 distances of 0.01 and sigma for 1-3 distances of 0.01
 F9A, Sb13, F9B, Sb13
 with sigma for 1-2 distances of 0.01 and sigma for 1-3 distances of 0.01
 F10A, Sb8, F10B, Sb8
 with sigma for 1-2 distances of 0.01 and sigma for 1-3 distances of 0.01
 F10A, Sb13, F10B, Sb13
 with sigma for 1-2 distances of 0.01 and sigma for 1-3 distances of 0.01
 F10A, Sb8, F10A, Sb13
 with sigma for 1-2 distances of 0.01 and sigma for 1-3 distances of 0.01
 F10B, Sb8, F10B, Sb13
 with sigma for 1-2 distances of 0.01 and sigma for 1-3 distances of 0.01
 F11A, Sb4, F11B, Sb4
 with sigma for 1-2 distances of 0.01 and sigma for 1-3 distances of 0.01
 F12A, Sb14, F12B, Sb14
 with sigma for 1-2 distances of 0.005 and sigma for 1-3 distances of 0.005
 F13A, Sb14, F13B, Sb14
 with sigma for 1-2 distances of 0.01 and sigma for 1-3 distances of 0.01
 F14A, Sb4, F14B, Sb4
 with sigma for 1-2 distances of 0.01 and sigma for 1-3 distances of 0.01
 F15A, Sb13, F15B, Sb13
 with sigma for 1-2 distances of 0.01 and sigma for 1-3 distances of 0.01
 F16A, Sb13, F16B, Sb13
 with sigma for 1-2 distances of 0.01 and sigma for 1-3 distances of 0.01
 F17A, Sb13, F17B, Sb13
 with sigma for 1-2 distances of 0.01 and sigma for 1-3 distances of 0.01
 F18B, Sb4
 with sigma for 1-2 distances of 0.01 and sigma for 1-3 distances of 0.01
4. Uiso/Uaniso restraints and constraints
N225 \\sim C223 \\sim N225 \\sim C277: within 1.7A with sigma of 0.02 and sigma for terminal atoms of 0.04
C246 \\sim C145: within 1.7A with sigma of 0.02 and sigma for terminal atoms of 0.04
Sb11 \\sim F67A \\sim Sb11 \\sim F67B: within 1.7A with sigma of 0.02 and sigma for terminal atoms of 1.9
Sb11 \\sim F67A \\sim Sb7 \\sim F67A: within 1.7A with sigma of 0.02 and sigma for terminal atoms of 1.9
Sb11 \\sim F67B \\sim Sb7 \\sim F67B: within 1.7A with sigma of 0.02 and sigma for terminal atoms of 1.9
Sb7 \\sim F67A \\sim Sb7 \\sim F67B: within 1.7A with sigma of 0.02 and sigma for terminal atoms of 1.9
Sb4 \\sim F1A \\sim Sb4 \\sim F1B: within 1.7A with sigma of 0.02 and sigma for terminal atoms of 1.9
Sb4 \\sim F1A \\sim Sb14 \\sim F1A: within 1.7A with sigma of 0.02 and sigma for terminal atoms of 1.9
Sb4 \\sim F1B \\sim Sb14 \\sim F1B: within 1.7A with sigma of 0.02 and sigma for terminal atoms of 1.9
Sb14 \\sim F1A \\sim Sb14 \\sim F1B: within 1.7A with sigma of 0.02 and sigma for terminal atoms of 1.9
Sb7 \\sim F2A \\sim Sb7 \\sim F2B: within 1.7A with sigma of 0.02 and sigma for terminal atoms of 1.9
F3A \\sim Sb14 \\sim F3B \\sim Sb14: within 1.7A with sigma of 0.02 and sigma for terminal atoms of 1.9
F6A \\sim Sb12 \\sim F6B \\sim Sb12: within 1.7A with sigma of 0.02 and sigma for terminal atoms of 1.9
F7A \\sim Sb8 \\sim F7B \\sim Sb8: within 1.7A with sigma of 0.02 and sigma for terminal atoms of 1.9
F8A \\sim Sb13 \\sim F8B \\sim Sb13: within 1.7A with sigma of 0.02 and sigma for terminal atoms of 1.9
F9A \\sim Sb13 \\sim F9B \\sim Sb13: within 1.7A with sigma of 0.02 and sigma for terminal atoms of 1.9
F10A \\sim Sb8 \\sim F10B \\sim Sb8: within 1.7A with sigma of 0.02 and sigma for terminal atoms of 1.9
F10A \\sim Sb13 \\sim F10B \\sim Sb13: within 1.7A with sigma of 0.02 and sigma for terminal atoms of 1.9
F10A \\sim Sb8 \\sim F10A \\sim Sb13: within 1.7A with sigma of 0.02 and sigma for terminal atoms of 1.9
F10B \\sim Sb8 \\sim F10B \\sim Sb13: within 1.7A with sigma of 0.02 and sigma for terminal atoms of 1.9
F11A \\sim Sb4 \\sim F11B \\sim Sb4: within 1.7A with sigma of 0.02 and sigma for terminal atoms of 1.9
F12A \\sim Sb14 \\sim F12B \\sim Sb14: within 1.7A with sigma of 0.01 and sigma for terminal atoms of 1.9
F13A \\sim Sb14 \\sim F13B \\sim Sb14: within 1.7A with sigma of 0.02 and sigma for terminal atoms of 1.9
F14A \\sim Sb4 \\sim F14B \\sim Sb4: within 1.7A with sigma of 0.02 and sigma for terminal atoms of 1.9
F15A \\sim Sb13 \\sim F15B \\sim Sb13: within 1.7A with sigma of 0.02 and sigma for terminal atoms of 1.9
F16A \\sim Sb13 \\sim F16B \\sim Sb13: within 1.7A with sigma of 0.02 and sigma for terminal atoms of 1.9
F17A \\sim Sb13 \\sim F17B \\sim Sb13: within 1.7A with sigma of 0.02 and sigma for terminal atoms of 1.9
F18B \\sim Sb4: within 1.7A with sigma of 0.02 and sigma for terminal atoms of 1.9
Uanis(F18A) \\sim Ueq: with sigma of 0.1 and sigma for terminal atoms of 0.2
Uanis(F12B) \\sim Ueq: with sigma of 0.05 and sigma for terminal atoms of 0.1
5. Others
 Fixed Sof: F67A(0.35543) F67B(0.64044) F1A(0.62788) F1B(0.22561) F2A(0.66484)
 F2B(0.27593) F3A(0.41692) F3B(0.54085) F6A(0.56863) F6B(0.42862) F7A(0.5505)
 F7B(0.46144) F8A(0.59812) F8B(0.3872) F9A(0.51725) F9B(0.41779) F10A(0.33233)
 F10B(0.66764) F11A(0.34646) F11B(0.65354) F12A(0.55424) F12B(0.44576)
 F13A(0.36218) F13B(0.63782) F14A(0.39583) F14B(0.60417) F15A(0.52093)
 F15B(0.47907) F16A(0.42321) F16B(0.57679) F17A(0.49858) F17B(0.50152)
 F18A(0.31188) F18B(0.68812)
6.a Aromatic/amide H refined with riding coordinates:
 N111(H111), N130(H130), C136(H136), C142(H142), C147(H147), C148(H148),
 C149(H149), C152(H152), C155(H155), C156(H156), C159(H159), C160(H160),
 C161(H161), C163(H163), C164(H164), C173(H173), C175(H175), C176(H176),
 C186(H186), C187(H187), C188(H188), C189(H189), C194(H194), C205(H205),
 C206(H206), C207(H207), C209(H209), C210(H210), C211(H211), C212(H212),
 C214(H214), C215(H215), C218(H218), C221(H221), C223(H223), C226(H226),
 C227(H227), C228(H228), C231(H231), C234(H234), C236(H236), C240(H240),
 C241(H241), C243(H243), C244(H244), C245(H245), C246(H246), C248(H248),
 C250(H250), C252(H252), C253(H253), C255(H255), C258(H258), C260(H260),
 C263(H263), C265(H265), C266(H266), C268(H268), C269(H269), C275(H275),
 C65(H65), C70(H70), C74(H74), N75(H75), C77(H77), N78(H78), C80(H80), N82(H82),
  C87(H87), C90(H90), C92(H92), C97(H97), C108(H108), C112(H112), C113(H113),
 C115(H115), C120(H120), C121(H121), C122(H122), C126(H126), C128(H128),
 C131(H131), C166(H166), C278(H278), C279(H279)
6.b Idealised Me refined as rotating group:
 C153(H15A,H15B,H15C), C171(H17D,H17E,H17F), C177(H17A,H17B,H17C), C179(H17G,
 H17H,H17I), C181(H18A,H18B,H18C), C183(H18G,H18H,H18I), C184(H18D,H18E,H18F),
 C190(H19D,H19E,H19F), C196(H19G,H19H,H19I), C197(H19A,H19B,H19C), C200(H20D,
 H20E,H20F), C201(H20G,H20H,H20I), C204(H20A,H20B,H20C), C208(H20J,H20K,H20L),
 C216(H21A,H21B,H21C), C224(H22A,H22B,H22C), C230(H23J,H23K,H23L), C232(H23M,
 H23N,H23O), C233(H23P,H23Q,H23R), C235(H23D,H23E,H23F), C237(H23G,H23H,H23I),
 C238(H23A,H23B,H23C), C247(H24D,H24E,H24F), C249(H24A,H24B,H24C), C256(H25D,
 H25E,H25F), C257(H25G,H25H,H25I), C259(H25A,H25B,H25C), C261(H26G,H26H,H26I),
 C262(H26J,H26K,H26L), C264(H26D,H26E,H26F), C267(H26A,H26B,H26C), C270(H27A,
 H27B,H27C), C48(H48A,H48B,H48C), C73(H73A,H73B,H73C), C96(H96A,H96B,H96C),
 C114(H11A,H11B,H11C), C123(H12A,H12B,H12C), C124(H12D,H12E,H12F), C132(H13A,
 H13B,H13C), C277(H27D,H27E,H27F)
;
_shelx_space_group_comment
;
The symmetry employed for this shelxl refinement is uniquely defined
by the following loop, which should always be used as a source of
symmetry information in preference to the above space-group names.
They are only intended as comments.
;
_shelxl_version_number 2013-4

loop_
_symmetry_equiv_pos_as_xyz
'x, y, z'
'-x, -y, -z'

loop_
_atom_site_label
_atom_site_type_symbol
_atom_site_fract_x
_atom_site_fract_y
_atom_site_fract_z
_atom_site_U_iso_or_equiv
_atom_site_adp_type
_atom_site_occupancy
_atom_site_site_symmetry_order
_atom_site_calc_flag
_atom_site_refinement_flags_posn
_atom_site_refinement_flags_adp
_atom_site_refinement_flags_occupancy
_atom_site_disorder_assembly
_atom_site_disorder_group
Sb1 Sb 0.03061(3) 0.78287(3) 0.10077(2) 0.02215(17) Uani 1 1 d . . . . .
Sb2 Sb 0.77202(4) 0.02351(3) 0.29016(2) 0.02512(17) Uani 1 1 d . . . . .
Sb3 Sb 0.41033(4) 0.15834(3) 0.31345(3) 0.02767(18) Uani 1 1 d . . . . .
Sb4 Sb 0.73194(4) 0.43859(3) 0.07669(3) 0.02896(18) Uani 1 1 d D U . . .
Sb5 Sb 0.70344(4) 0.91770(3) 0.00051(3) 0.03317(19) Uani 1 1 d . . . . .
Sb6 Sb 0.15737(3) 0.39716(3) 0.50300(3) 0.02411(17) Uani 1 1 d . . . . .
Sb7 Sb 0.13045(3) 0.90318(3) 0.39190(3) 0.02428(17) Uani 1 1 d D U . . .
Sb8 Sb 0.09756(4) 0.40002(3) 0.33892(3) 0.02906(18) Uani 1 1 d D U . . .
Sb9 Sb 0.53953(3) 0.26349(3) 0.47622(2) 0.02338(17) Uani 1 1 d . . . . .
Sb10 Sb 0.46759(3) 0.25149(3) 0.59629(3) 0.02748(18) Uani 1 1 d . . . . .
Sb11 Sb 0.08128(4) 0.78139(3) 0.26617(3) 0.02871(18) Uani 1 1 d D U . . .
Sb12 Sb 0.33787(3) 0.57883(3) 0.09712(3) 0.02673(18) Uani 1 1 d D U . . .
Sb13 Sb 0.05023(4) 0.27504(3) 0.21559(3) 0.02698(18) Uani 1 1 d D U . . .
Sb14 Sb 0.65007(4) 0.42570(3) 0.19284(3) 0.02922(18) Uani 1 1 d D U . . .
Sb15 Sb 0.63468(4) 0.91259(3) 0.12145(3) 0.0355(2) Uani 1 1 d . . . . .
F16 F 0.4779(3) 0.2347(2) 0.2937(2) 0.0280(12) Uani 1 1 d . . . . .
F17 F 0.8633(3) 0.1213(2) 0.3033(2) 0.0366(14) Uani 1 1 d . . . . .
F18 F 0.1093(3) 0.8684(2) 0.0909(2) 0.0306(13) Uani 1 1 d . . . . .
F19 F 0.0154(3) 0.7641(2) 0.0240(2) 0.0371(14) Uani 1 1 d . . . . .
F20 F 0.1594(3) 0.4106(3) 0.5796(2) 0.0408(15) Uani 1 1 d . . . . .
F21 F 0.7001(3) -0.0535(2) 0.3067(2) 0.0316(13) Uani 1 1 d . . . . .
F22 F 0.6871(3) 0.0654(2) 0.3014(2) 0.0353(13) Uani 1 1 d . . . . .
F23 F 0.7914(3) 0.0574(2) 0.3660(2) 0.0337(13) Uani 1 1 d . . . . .
F24 F 0.3219(3) 0.1986(2) 0.2994(2) 0.0407(15) Uani 1 1 d . . . . .
F25 F 0.3809(4) 0.1221(2) 0.2380(2) 0.0469(16) Uani 1 1 d . . . . .
F26 F 0.8600(3) -0.0147(2) 0.3090(2) 0.0359(14) Uani 1 1 d . . . . .
F27 F 0.0823(3) 0.4510(2) 0.5201(3) 0.0395(15) Uani 1 1 d . . . . .
F28 F 0.1861(4) 0.9578(3) 0.3553(3) 0.066(2) Uani 1 1 d . . . . .
F29 F 0.2434(3) 0.3588(2) 0.5212(3) 0.0489(18) Uani 1 1 d . . . . .
F30 F 0.5483(3) 0.2174(3) 0.6069(3) 0.0426(15) Uani 1 1 d . . . . .
F31 F -0.0516(3) 0.8257(2) 0.0910(2) 0.0358(14) Uani 1 1 d . . . . .
F32 F 0.1538(3) 0.8471(3) 0.2476(3) 0.060(2) Uani 1 1 d . . . . .
F33 F 0.1810(5) 0.9730(3) 0.4536(3) 0.084(3) Uani 1 1 d . . . . .
F34 F 0.3202(3) 0.0605(2) 0.3055(2) 0.0348(13) Uani 1 1 d . . . . .
F35 F 0.1669(5) 0.4655(3) 0.3166(3) 0.076(3) Uani 1 1 d . . . . .
F36 F 0.4069(3) 0.1692(3) 0.5497(2) 0.0467(17) Uani 1 1 d . . . . .
F37 F 0.4192(3) 0.5328(3) 0.0922(3) 0.062(2) Uani 1 1 d . . . . .
F38 F 0.1075(3) 0.7280(2) 0.0792(2) 0.0382(14) Uani 1 1 d . . . . .
F39 F 0.0749(3) 0.3087(2) 0.5091(3) 0.0383(15) Uani 1 1 d . . . . .
F40 F 0.2424(3) 0.4857(2) 0.5279(2) 0.0367(14) Uani 1 1 d . . . . .
F41 F 0.5752(4) 0.2425(3) 0.4115(2) 0.0513(17) Uani 1 1 d . . . . .
F42 F 0.7636(4) 1.0018(3) 0.0441(3) 0.063(2) Uani 1 1 d . . . . .
F43 F 0.6682(4) 0.8852(3) 0.0568(3) 0.061(2) Uani 1 1 d . . . . .
F46 F 0.0333(4) 0.3391(3) 0.3666(4) 0.079(3) Uani 1 1 d . . . . .
F47 F 0.5256(4) 0.3309(3) 0.6479(3) 0.0586(19) Uani 1 1 d . . . . .
F49 F 0.4918(3) 0.1135(3) 0.2975(3) 0.0428(15) Uani 1 1 d . . . . .
F50 F -0.0581(3) 0.6929(2) 0.0812(2) 0.0369(14) Uani 1 1 d . . . . .
F51 F 0.2718(3) 0.6357(3) 0.1334(3) 0.058(2) Uani 1 1 d . . . . .
F52 F 0.2137(4) 0.8715(3) 0.4008(4) 0.085(3) Uani 1 1 d . . . . .
F53 F 0.0707(4) 0.7244(3) 0.1990(2) 0.061(2) Uani 1 1 d . . . . .
F54 F 0.1290(5) 0.4600(3) 0.4064(2) 0.067(2) Uani 1 1 d . . . . .
F56 F 0.7174(4) 0.9918(3) 0.1456(3) 0.069(2) Uani 1 1 d . . . . .
F57 F 0.4284(4) 0.2200(3) 0.6527(3) 0.0555(18) Uani 1 1 d . . . . .
F59 F 0.1569(4) 0.7507(3) 0.2916(3) 0.073(2) Uani 1 1 d . . . . .
F60 F 0.4762(4) 0.3009(3) 0.4426(3) 0.0504(17) Uani 1 1 d . . . . .
F61 F 0.2619(3) 0.4936(3) 0.1128(3) 0.063(2) Uani 1 1 d . . . . .
F63 F 0.6491(5) 0.8355(3) -0.0478(3) 0.077(3) Uani 1 1 d . . . . .
F64 F 0.0863(5) 0.8558(3) 0.4393(3) 0.079(2) Uani 1 1 d . . . . .
F68 F 0.5703(5) 0.9535(5) 0.0928(4) 0.107(3) Uani 1 1 d . . . . .
F69 F 0.7303(3) 0.3948(3) 0.2124(3) 0.060(2) Uani 1 1 d . . . . .
F72 F 0.3825(4) 0.2823(3) 0.5910(3) 0.0590(19) Uani 1 1 d . . . . .
F76 F 0.7889(4) 0.8878(4) 0.0084(3) 0.076(2) Uani 1 1 d . . . . .
F79 F 0.0040(3) 0.8110(3) 0.2376(3) 0.0525(18) Uani 1 1 d . . . . .
F81 F 0.5049(3) 0.2879(3) 0.5409(3) 0.0491(17) Uani 1 1 d . . . . .
F83 F 0.1758(4) 0.3665(3) 0.3552(3) 0.070(2) Uani 1 1 d . . . . .
F84 F 0.6062(4) 0.2241(3) 0.5045(3) 0.0537(18) Uani 1 1 d . . . . .
F88 F 0.5556(4) 0.8332(4) 0.1064(3) 0.084(3) Uani 1 1 d . . . . .
F93 F 0.4606(4) 0.1826(3) 0.4522(2) 0.0469(17) Uani 1 1 d . . . . .
N101 N 0.3491(4) 0.2394(4) 0.1607(3) 0.0303(19) Uani 1 1 d . . . . .
N102 N 0.3847(4) 0.4644(4) 0.4199(3) 0.034(2) Uani 1 1 d . . . . .
N106 N 0.3620(5) 0.3167(4) 0.2879(3) 0.036(2) Uani 1 1 d . . . . .
N107 N 0.2331(5) 0.3292(4) 0.6852(4) 0.042(2) Uani 1 1 d . . . . .
N109 N 0.1699(4) 0.0588(3) 0.5601(3) 0.0231(17) Uani 1 1 d . . . . .
N111 N 0.3131(5) 0.7616(4) 0.1390(3) 0.042(2) Uani 1 1 d . . . . .
H111 H 0.3057 0.7211 0.1376 0.050 Uiso 1 1 calc R U . . .
N116 N 0.4460(5) 0.8008(4) 0.2530(3) 0.041(2) Uani 1 1 d . . . . .
N118 N 0.0112(4) 0.1212(4) 0.0495(3) 0.0272(18) Uani 1 1 d . . . . .
N125 N 0.7942(4) 0.7115(3) 0.1740(3) 0.0302(19) Uani 1 1 d . . . . .
N129 N -0.0462(4) 0.0085(3) 0.1973(3) 0.0292(19) Uani 1 1 d . . . . .
N130 N 0.1784(5) 0.0479(4) 0.2616(3) 0.041(2) Uani 1 1 d . . . . .
H130 H 0.2258 0.0560 0.2744 0.049 Uiso 1 1 calc R U . . .
C136 C 0.2230(6) 0.2641(5) -0.0326(4) 0.042(3) Uani 1 1 d . . . . .
H136 H 0.1881 0.2223 -0.0381 0.050 Uiso 1 1 calc R U . . .
C140 C 0.1467(5) 0.6596(4) 0.3893(4) 0.025(2) Uani 1 1 d . . . . .
C141 C 0.0344(6) 0.5190(4) 0.2174(4) 0.032(2) Uani 1 1 d . . . . .
C142 C 0.5184(5) -0.0552(5) 0.4051(4) 0.031(2) Uani 1 1 d . . . . .
H142 H 0.5060 -0.0956 0.4125 0.037 Uiso 1 1 calc R U . . .
C145 C 0.6614(5) 0.1655(4) 0.0205(4) 0.026(2) Uani 1 1 d . U . . .
C146 C 0.3361(6) 0.8908(4) 0.1435(4) 0.031(2) Uani 1 1 d . . . . .
C147 C 0.6614(6) 0.2302(5) 0.1940(4) 0.035(2) Uani 1 1 d . . . . .
H147 H 0.6750 0.2708 0.1870 0.042 Uiso 1 1 calc R U . . .
C148 C 0.0263(6) 0.0852(5) 0.3574(4) 0.035(3) Uani 1 1 d . . . . .
H148 H -0.0098 0.0435 0.3493 0.042 Uiso 1 1 calc R U . . .
C149 C 0.3047(6) 0.3407(5) 0.2827(4) 0.037(3) Uani 1 1 d . . . . .
H149 H 0.2551 0.3146 0.2830 0.044 Uiso 1 1 calc R U . . .
C151 C 0.3380(5) 0.2924(4) 0.1481(4) 0.023(2) Uani 1 1 d . . . . .
C152 C 0.4339(6) 0.3558(5) 0.2883(4) 0.041(3) Uani 1 1 d . . . . .
H152 H 0.4746 0.3399 0.2927 0.049 Uiso 1 1 calc R U . . .
C153 C -0.0634(6) 0.1285(6) 0.0409(5) 0.048(3) Uani 1 1 d . . . . .
H15A H -0.0911 0.1171 0.0684 0.072 Uiso 1 1 calc R U . . .
H15B H -0.0913 0.1002 0.0068 0.072 Uiso 1 1 calc R U . . .
H15C H -0.0574 0.1732 0.0419 0.072 Uiso 1 1 calc R U . . .
C155 C 0.6005(6) 0.2120(6) 0.2200(4) 0.045(3) Uani 1 1 d . . . . .
H155 H 0.5735 0.2408 0.2306 0.054 Uiso 1 1 calc R U . . .
C156 C 0.0552(6) -0.0276(4) 0.2281(4) 0.034(2) Uani 1 1 d . . . . .
H156 H 0.0219 -0.0704 0.2196 0.040 Uiso 1 1 calc R U . . .
C158 C 0.4766(5) -0.0114(5) 0.4211(4) 0.033(2) Uani 1 1 d . . . . .
C159 C 0.2014(5) 0.2222(4) 0.5430(4) 0.030(2) Uani 1 1 d . . . . .
H159 H 0.2413 0.2604 0.5458 0.036 Uiso 1 1 calc R U . . .
C160 C 0.2512(7) 0.1743(5) 0.6955(4) 0.042(3) Uani 1 1 d . . . . .
H160 H 0.2896 0.1566 0.7019 0.051 Uiso 1 1 calc R U . . .
C161 C 0.8318(5) 0.3345(5) 0.3196(4) 0.035(2) Uani 1 1 d . . . . .
H161 H 0.8626 0.3749 0.3174 0.042 Uiso 1 1 calc R U . . .
C163 C 0.0357(6) 0.6896(5) 0.4084(4) 0.040(3) Uani 1 1 d . . . . .
H163 H 0.0118 0.7214 0.4147 0.048 Uiso 1 1 calc R U . . .
C164 C 0.5610(7) 0.0612(6) 0.3830(5) 0.048(3) Uani 1 1 d . . . . .
H164 H 0.5770 0.1018 0.3761 0.058 Uiso 1 1 calc R U . . .
F167 F 0.6225(4) 0.9497(3) -0.0137(3) 0.066(2) Uani 1 1 d . . . . .
C170 C 0.4611(6) 0.4883(4) 0.4259(4) 0.030(2) Uani 1 1 d . . . . .
C171 C 0.2862(6) 0.2358(5) 0.4267(4) 0.044(3) Uani 1 1 d . . . . .
H17D H 0.2699 0.2674 0.4505 0.065 Uiso 1 1 calc R U . . .
H17E H 0.2915 0.2474 0.3939 0.065 Uiso 1 1 calc R U . . .
H17F H 0.3347 0.2354 0.4427 0.065 Uiso 1 1 calc R U . . .
C173 C 0.0285(7) 0.5830(6) 0.3974(5) 0.053(3) Uani 1 1 d . . . . .
H173 H 0.0005 0.5409 0.3979 0.064 Uiso 1 1 calc R U . . .
C175 C 0.1380(5) 0.2251(5) 0.6790(4) 0.030(2) Uani 1 1 d . . . . .
H175 H 0.0984 0.2419 0.6736 0.037 Uiso 1 1 calc R U . . .
C176 C 0.4589(5) 0.9123(5) 0.2604(4) 0.031(2) Uani 1 1 d . . . . .
H176 H 0.5051 0.9182 0.2477 0.037 Uiso 1 1 calc R U . . .
C177 C 0.2588(7) 0.6264(5) 0.3734(6) 0.072(5) Uani 1 1 d . . . . .
H17A H 0.3126 0.6477 0.3749 0.108 Uiso 1 1 calc R U . . .
H17B H 0.2373 0.5961 0.3387 0.108 Uiso 1 1 calc R U . . .
H17C H 0.2520 0.6031 0.3999 0.108 Uiso 1 1 calc R U . . .
C179 C 0.2544(6) 0.1167(4) 0.4233(4) 0.036(3) Uani 1 1 d . . . . .
H17G H 0.2212 0.0925 0.4428 0.054 Uiso 1 1 calc R U . . .
H17H H 0.3059 0.1343 0.4429 0.054 Uiso 1 1 calc R U . . .
H17I H 0.2535 0.0881 0.3893 0.054 Uiso 1 1 calc R U . . .
C181 C 0.6560(7) 0.3686(6) 0.3575(5) 0.054(3) Uani 1 1 d . . . . .
H18A H 0.6466 0.4097 0.3633 0.080 Uiso 1 1 calc R U . . .
H18B H 0.6518 0.3540 0.3890 0.080 Uiso 1 1 calc R U . . .
H18C H 0.6189 0.3367 0.3283 0.080 Uiso 1 1 calc R U . . .
C183 C 0.4859(6) 0.4152(4) 0.0170(5) 0.045(3) Uani 1 1 d . . . . .
H18G H 0.5353 0.4135 0.0300 0.067 Uiso 1 1 calc R U . . .
H18H H 0.4723 0.4463 0.0433 0.067 Uiso 1 1 calc R U . . .
H18I H 0.4879 0.4283 -0.0152 0.067 Uiso 1 1 calc R U . . .
C184 C 0.8436(6) 0.6727(6) 0.1825(5) 0.056(3) Uani 1 1 d . . . . .
H18D H 0.8958 0.7011 0.1945 0.084 Uiso 1 1 calc R U . . .
H18E H 0.8402 0.6408 0.1496 0.084 Uiso 1 1 calc R U . . .
H18F H 0.8270 0.6508 0.2088 0.084 Uiso 1 1 calc R U . . .
C185 C 0.3917(6) 0.4433(4) 0.2773(4) 0.034(3) Uani 1 1 d . . . . .
C186 C 0.3279(6) 0.9002(5) 0.3005(4) 0.040(3) Uani 1 1 d . . . . .
H186 H 0.2827 0.8967 0.3144 0.048 Uiso 1 1 calc R U . . .
C187 C 0.2999(5) 0.2750(4) -0.0173(4) 0.031(2) Uani 1 1 d . . . . .
H187 H 0.3167 0.2405 -0.0134 0.037 Uiso 1 1 calc R U . . .
C188 C 0.1031(6) 0.5948(5) 0.3868(5) 0.044(3) Uani 1 1 d . . . . .
H188 H 0.1236 0.5609 0.3783 0.053 Uiso 1 1 calc R U . . .
C189 C 0.2478(6) 0.3735(5) -0.0300(4) 0.035(2) Uani 1 1 d . . . . .
H189 H 0.2294 0.4068 -0.0349 0.041 Uiso 1 1 calc R U . . .
C190 C 0.3349(6) 0.5034(6) 0.4149(5) 0.057(4) Uani 1 1 d . . . . .
H19D H 0.2822 0.4756 0.4068 0.086 Uiso 1 1 calc R U . . .
H19E H 0.3464 0.5236 0.3868 0.086 Uiso 1 1 calc R U . . .
H19F H 0.3432 0.5367 0.4479 0.086 Uiso 1 1 calc R U . . .
C194 C 0.5069(7) 0.4523(5) 0.4352(4) 0.039(3) Uani 1 1 d . . . . .
H194 H 0.4867 0.4092 0.4363 0.047 Uiso 1 1 calc R U . . .
C196 C 0.3904(7) -0.0891(5) 0.4571(5) 0.059(4) Uani 1 1 d . . . . .
H19G H 0.3523 -0.0886 0.4798 0.088 Uiso 1 1 calc R U . . .
H19H H 0.4329 -0.0969 0.4748 0.088 Uiso 1 1 calc R U . . .
H19I H 0.3682 -0.1232 0.4245 0.088 Uiso 1 1 calc R U . . .
C197 C -0.1021(5) -0.0568(4) 0.1861(4) 0.041(3) Uani 1 1 d . . . . .
H19A H -0.1509 -0.0570 0.1702 0.061 Uiso 1 1 calc R U . . .
H19B H -0.1069 -0.0689 0.2187 0.061 Uiso 1 1 calc R U . . .
H19C H -0.0851 -0.0876 0.1620 0.061 Uiso 1 1 calc R U . . .
C198 C 0.3531(5) 0.3382(4) -0.0075(4) 0.028(2) Uani 1 1 d . . . . .
C199 C 0.7169(5) 0.6845(4) 0.1615(4) 0.029(2) Uani 1 1 d . . . . .
C200 C 0.2870(6) 0.9836(5) 0.1589(5) 0.050(3) Uani 1 1 d . . . . .
H20D H 0.2968 1.0230 0.1478 0.074 Uiso 1 1 calc R U . . .
H20E H 0.2878 0.9939 0.1966 0.074 Uiso 1 1 calc R U . . .
H20F H 0.2375 0.9534 0.1408 0.074 Uiso 1 1 calc R U . . .
C201 C 0.3451(6) 0.5319(5) 0.2663(5) 0.052(3) Uani 1 1 d . . . . .
H20G H 0.3666 0.5787 0.2797 0.078 Uiso 1 1 calc R U . . .
H20H H 0.3068 0.5157 0.2866 0.078 Uiso 1 1 calc R U . . .
H20I H 0.3220 0.5202 0.2296 0.078 Uiso 1 1 calc R U . . .
C202 C 0.2155(5) 0.2655(4) 0.6866(4) 0.030(2) Uani 1 1 d . . . . .
C204 C 0.1075(5) 0.0013(4) 0.5594(4) 0.032(2) Uani 1 1 d . . . . .
H20A H 0.0698 0.0143 0.5780 0.048 Uiso 1 1 calc R U . . .
H20B H 0.1269 -0.0259 0.5765 0.048 Uiso 1 1 calc R U . . .
H20C H 0.0844 -0.0228 0.5232 0.048 Uiso 1 1 calc R U . . .
C205 C 0.6806(7) 0.6175(5) 0.1577(4) 0.046(3) Uani 1 1 d . . . . .
H205 H 0.7108 0.5924 0.1643 0.055 Uiso 1 1 calc R U . . .
C206 C 0.2697(5) 0.8526(4) 0.1589(4) 0.031(2) Uani 1 1 d . . . . .
H206 H 0.2331 0.8710 0.1711 0.037 Uiso 1 1 calc R U . . .
C207 C 0.3242(6) 0.3888(5) -0.0137(4) 0.032(2) Uani 1 1 d . . . . .
H207 H 0.3569 0.4317 -0.0066 0.038 Uiso 1 1 calc R U . . .
C208 C 0.8305(7) 0.7796(5) 0.1765(5) 0.056(4) Uani 1 1 d . . . . .
H20J H 0.8030 0.8056 0.1954 0.084 Uiso 1 1 calc R U . . .
H20K H 0.8302 0.7842 0.1411 0.084 Uiso 1 1 calc R U . . .
H20L H 0.8826 0.7941 0.1948 0.084 Uiso 1 1 calc R U . . .
C209 C 0.6152(7) 0.1136(6) 0.2151(5) 0.056(4) Uani 1 1 d . . . . .
H209 H 0.5980 0.0726 0.2212 0.068 Uiso 1 1 calc R U . . .
C210 C 0.2722(6) 0.2378(5) 0.6947(4) 0.035(2) Uani 1 1 d . . . . .
H210 H 0.3238 0.2625 0.6996 0.042 Uiso 1 1 calc R U . . .
C211 C 0.1445(7) 0.4936(6) 0.1894(5) 0.056(3) Uani 1 1 d . . . . .
H211 H 0.1696 0.4631 0.1795 0.067 Uiso 1 1 calc R U . . .
C212 C 0.8564(6) 0.2812(6) 0.3082(4) 0.040(3) Uani 1 1 d . . . . .
H212 H 0.9031 0.2853 0.2964 0.048 Uiso 1 1 calc R U . . .
C213 C 0.0272(6) 0.0209(4) 0.2174(4) 0.029(2) Uani 1 1 d . . . . .
C214 C 0.3854(6) 0.3979(5) 0.1322(4) 0.037(3) Uani 1 1 d . . . . .
H214 H 0.4264 0.4324 0.1293 0.044 Uiso 1 1 calc R U . . .
C215 C 0.4966(6) 0.5538(5) 0.4245(4) 0.042(3) Uani 1 1 d . . . . .
H215 H 0.4665 0.5789 0.4178 0.051 Uiso 1 1 calc R U . . .
C216 C 0.7930(7) 0.2669(6) 0.1468(5) 0.069(4) Uani 1 1 d . . . . .
H21A H 0.7538 0.2755 0.1260 0.104 Uiso 1 1 calc R U . . .
H21B H 0.8361 0.2690 0.1286 0.104 Uiso 1 1 calc R U . . .
H21C H 0.8091 0.2990 0.1809 0.104 Uiso 1 1 calc R U . . .
C218 C 0.1478(8) 0.6003(7) 0.2070(6) 0.071(5) Uani 1 1 d . . . . .
H218 H 0.1735 0.6435 0.2080 0.085 Uiso 1 1 calc R U . . .
C221 C 0.0972(6) 0.5156(4) 0.0586(4) 0.035(2) Uani 1 1 d . . . . .
H221 H 0.1380 0.5009 0.0503 0.042 Uiso 1 1 calc R U . . .
C222 C 0.0295(6) 0.4715(5) 0.0659(4) 0.032(2) Uani 1 1 d . . . . .
C223 C 0.2609(6) 0.7891(5) 0.1555(4) 0.037(3) Uani 1 1 d . . . . .
H223 H 0.2172 0.7638 0.1649 0.044 Uiso 1 1 calc R U . . .
C224 C 0.5185(7) 0.8062(6) 0.2367(5) 0.057(3) Uani 1 1 d . . . . .
H22A H 0.5235 0.8282 0.2093 0.086 Uiso 1 1 calc R U . . .
H22B H 0.5220 0.7632 0.2233 0.086 Uiso 1 1 calc R U . . .
H22C H 0.5588 0.8308 0.2666 0.086 Uiso 1 1 calc R U . . .
C226 C 0.0755(7) 0.5850(5) 0.2220(5) 0.053(3) Uani 1 1 d . . . . .
H226 H 0.0548 0.6178 0.2348 0.063 Uiso 1 1 calc R U . . .
C227 C 0.1040(7) 0.5777(5) 0.0634(4) 0.042(3) Uani 1 1 d . . . . .
H227 H 0.1495 0.6056 0.0582 0.051 Uiso 1 1 calc R U . . .
C228 C 0.6700(7) 0.7191(6) 0.1512(4) 0.043(3) Uani 1 1 d . . . . .
H228 H 0.6899 0.7634 0.1534 0.051 Uiso 1 1 calc R U . . .
C229 C 0.7603(6) 0.3272(5) 0.3343(4) 0.031(2) Uani 1 1 d . . . . .
C230 C -0.0812(6) 0.4331(5) 0.2186(5) 0.052(3) Uani 1 1 d . . . . .
H23J H -0.1319 0.4298 0.2260 0.079 Uiso 1 1 calc R U . . .
H23K H -0.0564 0.4154 0.2423 0.079 Uiso 1 1 calc R U . . .
H23L H -0.0844 0.4087 0.1825 0.079 Uiso 1 1 calc R U . . .
C231 C 0.3530(5) 0.8468(5) 0.2891(4) 0.035(2) Uani 1 1 d . . . . .
H231 H 0.3258 0.8081 0.2962 0.042 Uiso 1 1 calc R U . . .
C232 C 0.3718(7) 0.0177(6) 0.4582(6) 0.071(4) Uani 1 1 d . . . . .
H23M H 0.3371 0.0030 0.4811 0.107 Uiso 1 1 calc R U . . .
H23N H 0.3430 0.0176 0.4259 0.107 Uiso 1 1 calc R U . . .
H23O H 0.4056 0.0614 0.4757 0.107 Uiso 1 1 calc R U . . .
C233 C 0.5664(10) 0.0862(9) 0.0494(8) 0.145(10) Uani 1 1 d . . . . .
H23P H 0.5194 0.0632 0.0245 0.218 Uiso 1 1 calc R U . . .
H23Q H 0.5559 0.0909 0.0850 0.218 Uiso 1 1 calc R U . . .
H23R H 0.6015 0.0619 0.0435 0.218 Uiso 1 1 calc R U . . .
C234 C 0.1286(6) -0.0144(5) 0.2501(4) 0.038(3) Uani 1 1 d . . . . .
H234 H 0.1453 -0.0475 0.2573 0.046 Uiso 1 1 calc R U . . .
C235 C -0.0503(6) 0.3613(5) 0.0642(5) 0.046(3) Uani 1 1 d . . . . .
H23D H -0.0517 0.3175 0.0473 0.069 Uiso 1 1 calc R U . . .
H23E H -0.0928 0.3698 0.0470 0.069 Uiso 1 1 calc R U . . .
H23F H -0.0539 0.3658 0.1011 0.069 Uiso 1 1 calc R U . . .
C236 C 0.2550(6) 0.3510(5) 0.1286(4) 0.037(3) Uani 1 1 d . . . . .
H236 H 0.2056 0.3531 0.1229 0.045 Uiso 1 1 calc R U . . .
C237 C 0.3476(7) 0.3965(5) 0.4215(5) 0.057(4) Uani 1 1 d . . . . .
H23G H 0.2949 0.3813 0.4043 0.086 Uiso 1 1 calc R U . . .
H23H H 0.3497 0.3952 0.4579 0.086 Uiso 1 1 calc R U . . .
H23I H 0.3739 0.3687 0.4034 0.086 Uiso 1 1 calc R U . . .
C238 C 0.7766(8) 0.4429(5) 0.3460(5) 0.059(4) Uani 1 1 d . . . . .
H23A H 0.8296 0.4511 0.3595 0.088 Uiso 1 1 calc R U . . .
H23B H 0.7580 0.4739 0.3685 0.088 Uiso 1 1 calc R U . . .
H23C H 0.7718 0.4473 0.3105 0.088 Uiso 1 1 calc R U . . .
C240 C 0.0910(6) 0.0616(5) 0.0754(4) 0.037(3) Uani 1 1 d . . . . .
H240 H 0.1354 0.0960 0.0774 0.044 Uiso 1 1 calc R U . . .
C241 C 0.0971(8) 0.0088(6) 0.0852(4) 0.060(4) Uani 1 1 d . . . . .
H241 H 0.1460 0.0069 0.0940 0.071 Uiso 1 1 calc R U . . .
C243 C -0.0453(6) 0.0140(5) 0.0609(4) 0.038(3) Uani 1 1 d . . . . .
H243 H -0.0948 0.0153 0.0531 0.046 Uiso 1 1 calc R U . . .
C244 C -0.0344(8) -0.0410(5) 0.0716(4) 0.054(4) Uani 1 1 d . . . . .
H244 H -0.0766 -0.0768 0.0708 0.064 Uiso 1 1 calc R U . . .
C245 C 0.7038(7) 0.1222(6) 0.0014(4) 0.054(3) Uani 1 1 d D . . . .
H245 H 0.6908 0.0791 0.0033 0.065 Uiso 1 1 calc R U . . .
C246 C 0.6894(9) 0.2249(6) 0.0127(5) 0.075(5) Uani 1 1 d . U . . .
H246 H 0.6612 0.2522 0.0251 0.090 Uiso 1 1 calc R U . . .
C247 C 0.8086(7) 0.1578(6) 0.1429(6) 0.080(5) Uani 1 1 d . . . . .
H24D H 0.7762 0.1152 0.1213 0.120 Uiso 1 1 calc R U . . .
H24E H 0.8314 0.1539 0.1757 0.120 Uiso 1 1 calc R U . . .
H24F H 0.8483 0.1756 0.1242 0.120 Uiso 1 1 calc R U . . .
C248 C 0.7473(6) 0.2160(4) 0.3277(4) 0.032(2) Uani 1 1 d . . . . .
H248 H 0.7184 0.1750 0.3300 0.039 Uiso 1 1 calc R U . . .
C249 C 0.4019(7) 0.7366(5) 0.2575(4) 0.050(3) Uani 1 1 d . . . . .
H24A H 0.3484 0.7276 0.2449 0.075 Uiso 1 1 calc R U . . .
H24B H 0.4090 0.7363 0.2941 0.075 Uiso 1 1 calc R U . . .
H24C H 0.4193 0.7036 0.2364 0.075 Uiso 1 1 calc R U . . .
C250 C 0.5887(8) 0.4856(8) 0.4430(4) 0.062(4) Uani 1 1 d . . . . .
H250 H 0.6216 0.4625 0.4493 0.074 Uiso 1 1 calc R U . . .
C252 C 0.5743(8) 0.5798(7) 0.4326(5) 0.068(4) Uani 1 1 d . . . . .
H252 H 0.5963 0.6229 0.4318 0.082 Uiso 1 1 calc R U . . .
C253 C 0.5890(7) 0.6848(8) 0.1371(5) 0.065(4) Uani 1 1 d . . . . .
H253 H 0.5560 0.7077 0.1307 0.079 Uiso 1 1 calc R U . . .
C255 C 0.6041(7) 0.5891(7) 0.1447(6) 0.071(4) Uani 1 1 d . . . . .
H255 H 0.5823 0.5454 0.1441 0.085 Uiso 1 1 calc R U . . .
C256 C 0.4593(6) 0.2967(5) 0.0094(5) 0.052(3) Uani 1 1 d . . . . .
H25D H 0.4430 0.2633 -0.0241 0.079 Uiso 1 1 calc R U . . .
H25E H 0.4404 0.2782 0.0370 0.079 Uiso 1 1 calc R U . . .
H25F H 0.5144 0.3136 0.0171 0.079 Uiso 1 1 calc R U . . .
C257 C -0.0763(7) 0.5483(6) 0.2429(7) 0.087(5) Uani 1 1 d . . . . .
H25G H -0.1237 0.5270 0.2531 0.131 Uiso 1 1 calc R U . . .
H25H H -0.0869 0.5655 0.2139 0.131 Uiso 1 1 calc R U . . .
H25I H -0.0445 0.5835 0.2726 0.131 Uiso 1 1 calc R U . . .
C258 C 0.0726(6) 0.4736(5) 0.2010(4) 0.033(2) Uani 1 1 d . . . . .
H258 H 0.0486 0.4295 0.1981 0.040 Uiso 1 1 calc R U . . .
C259 C 0.0831(6) 0.3827(5) 0.0501(5) 0.052(3) Uani 1 1 d . . . . .
H25A H 0.0747 0.3431 0.0608 0.078 Uiso 1 1 calc R U . . .
H25B H 0.1303 0.4148 0.0702 0.078 Uiso 1 1 calc R U . . .
H25C H 0.0859 0.3736 0.0128 0.078 Uiso 1 1 calc R U . . .
C260 C -0.0177(6) 0.5623(5) 0.0848(5) 0.046(3) Uani 1 1 d . . . . .
H260 H -0.0561 0.5798 0.0941 0.055 Uiso 1 1 calc R U . . .
C261 C 0.3139(7) 0.3678(5) 0.6903(6) 0.067(4) Uani 1 1 d . . . . .
H26G H 0.3186 0.4131 0.6953 0.100 Uiso 1 1 calc R U . . .
H26H H 0.3329 0.3522 0.6586 0.100 Uiso 1 1 calc R U . . .
H26I H 0.3433 0.3634 0.7204 0.100 Uiso 1 1 calc R U . . .
C262 C 0.1766(7) 0.3573(5) 0.6753(5) 0.059(4) Uani 1 1 d . . . . .
H26J H 0.1564 0.3431 0.6379 0.089 Uiso 1 1 calc R U . . .
H26K H 0.1988 0.4042 0.6866 0.089 Uiso 1 1 calc R U . . .
H26L H 0.1359 0.3438 0.6946 0.089 Uiso 1 1 calc R U . . .
C263 C 0.4490(6) 0.4161(4) 0.2828(4) 0.035(3) Uani 1 1 d . . . . .
H263 H 0.4994 0.4404 0.2826 0.041 Uiso 1 1 calc R U . . .
C264 C 0.4805(7) 0.5415(5) 0.2665(6) 0.064(4) Uani 1 1 d . . . . .
H26D H 0.4800 0.5832 0.2625 0.096 Uiso 1 1 calc R U . . .
H26E H 0.4965 0.5185 0.2360 0.096 Uiso 1 1 calc R U . . .
H26F H 0.5158 0.5482 0.2980 0.096 Uiso 1 1 calc R U . . .
C265 C 0.0821(6) 0.0865(4) 0.2315(4) 0.034(2) Uani 1 1 d . . . . .
H265 H 0.0669 0.1208 0.2253 0.041 Uiso 1 1 calc R U . . .
C266 C 0.3982(6) 0.3442(5) 0.1426(4) 0.035(3) Uani 1 1 d . . . . .
H266 H 0.4479 0.3422 0.1460 0.043 Uiso 1 1 calc R U . . .
C267 C 0.4247(6) 0.2327(5) 0.1669(4) 0.039(3) Uani 1 1 d . . . . .
H26A H 0.4207 0.1911 0.1732 0.058 Uiso 1 1 calc R U . . .
H26B H 0.4576 0.2673 0.1965 0.058 Uiso 1 1 calc R U . . .
H26C H 0.4458 0.2351 0.1350 0.058 Uiso 1 1 calc R U . . .
C268 C 0.3892(6) 0.8596(4) 0.1265(4) 0.032(2) Uani 1 1 d . . . . .
H268 H 0.4334 0.8833 0.1165 0.038 Uiso 1 1 calc R U . . .
C269 C 0.3775(6) 0.7961(5) 0.1245(4) 0.036(3) Uani 1 1 d . . . . .
H269 H 0.4134 0.7763 0.1133 0.044 Uiso 1 1 calc R U . . .
C270 C 0.4160(6) 0.9964(5) 0.1340(5) 0.049(3) Uani 1 1 d . . . . .
H27A H 0.4230 1.0413 0.1517 0.074 Uiso 1 1 calc R U . . .
H27B H 0.4114 0.9904 0.0962 0.074 Uiso 1 1 calc R U . . .
H27C H 0.4595 0.9853 0.1463 0.074 Uiso 1 1 calc R U . . .
C275 C 0.6752(6) 0.1266(5) 0.1911(4) 0.046(3) Uani 1 1 d . . . . .
H275 H 0.7000 0.0956 0.1824 0.055 Uiso 1 1 calc R U . . .
N44 N 0.4169(4) -0.0261(4) 0.4456(4) 0.038(2) Uani 1 1 d . . . . .
N45 N 0.8307(4) 0.2265(3) 0.4565(3) 0.0297(19) Uani 1 1 d . . . . .
C48 C 0.2478(5) 0.0569(5) 0.5701(4) 0.029(2) Uani 1 1 d . . . . .
H48A H 0.2766 0.0920 0.6009 0.044 Uiso 1 1 calc R U . . .
H48B H 0.2720 0.0617 0.5398 0.044 Uiso 1 1 calc R U . . .
H48C H 0.2462 0.0157 0.5763 0.044 Uiso 1 1 calc R U . . .
N55 N 0.2283(4) 0.1700(3) 0.4158(3) 0.0293(19) Uani 1 1 d . . . . .
C58 C 0.8413(5) 0.2903(4) 0.4616(4) 0.028(2) Uani 1 1 d . . . . .
C62 C 0.4201(6) 0.8511(5) 0.2668(4) 0.032(2) Uani 1 1 d . . . . .
C65 C 0.7977(6) 0.3843(4) 0.4794(4) 0.034(2) Uani 1 1 d . . . . .
H65 H 0.7596 0.4026 0.4879 0.040 Uiso 1 1 calc R U . . .
C66 C 0.1557(5) 0.1592(4) 0.3929(4) 0.028(2) Uani 1 1 d . . . . .
C70 C 0.1014(5) 0.0944(4) 0.3794(4) 0.029(2) Uani 1 1 d . . . . .
H70 H 0.1158 0.0595 0.3853 0.035 Uiso 1 1 calc R U . . .
C71 C 0.1568(5) 0.1120(4) 0.5497(4) 0.025(2) Uani 1 1 d . . . . .
C73 C 0.2853(6) 0.1871(5) 0.1662(4) 0.043(3) Uani 1 1 d . . . . .
H73A H 0.3030 0.1652 0.1896 0.064 Uiso 1 1 calc R U . . .
H73B H 0.2628 0.1563 0.1319 0.064 Uiso 1 1 calc R U . . .
H73C H 0.2476 0.2047 0.1807 0.064 Uiso 1 1 calc R U . . .
C74 C 0.5023(6) 0.0483(4) 0.4080(4) 0.038(3) Uani 1 1 d . . . . .
H74 H 0.4773 0.0790 0.4172 0.045 Uiso 1 1 calc R U . . .
N75 N 0.8152(5) 0.2240(4) 0.3135(3) 0.035(2) Uani 1 1 d . . . . .
H75 H 0.8330 0.1918 0.3076 0.042 Uiso 1 1 calc R U . . .
C77 C 0.0704(6) 0.1663(5) 0.5259(4) 0.035(2) Uani 1 1 d . . . . .
H77 H 0.0205 0.1657 0.5165 0.042 Uiso 1 1 calc R U . . .
N78 N 0.0485(6) 0.6010(4) 0.0753(4) 0.045(2) Uani 1 1 d . . . . .
H78 H 0.0542 0.6413 0.0771 0.054 Uiso 1 1 calc R U . . .
C80 C 0.3156(5) 0.4022(4) 0.2771(4) 0.031(2) Uani 1 1 d . . . . .
H80 H 0.2740 0.4171 0.2731 0.037 Uiso 1 1 calc R U . . .
N82 N 0.1293(5) 0.2198(4) 0.5296(3) 0.034(2) Uani 1 1 d . . . . .
H82 H 0.1206 0.2535 0.5233 0.041 Uiso 1 1 calc R U . . .
N85 N 0.3131(5) 0.4013(4) 0.1260(3) 0.038(2) Uani 1 1 d . . . . .
C87 C 0.4324(6) 0.9621(5) 0.2716(4) 0.038(3) Uani 1 1 d . . . . .
H87 H 0.4594 1.0014 0.2653 0.045 Uiso 1 1 calc R U . . .
N89 N 0.5977(5) 0.0213(6) 0.3676(4) 0.052(3) Uani 1 1 d . . . . .
C90 C 0.9119(5) 0.3331(4) 0.4557(4) 0.036(3) Uani 1 1 d . . . . .
H90 H 0.9523 0.3174 0.4483 0.043 Uiso 1 1 calc R U . . .
N91 N 0.1772(5) 0.1356(4) 0.6873(3) 0.034(2) Uani 1 1 d . . . . .
C92 C 0.7843(5) 0.3192(4) 0.4752(4) 0.029(2) Uani 1 1 d . . . . .
H92 H 0.7377 0.2940 0.4813 0.035 Uiso 1 1 calc R U . . .
F94 F 0.4190(4) 0.6639(3) 0.1060(4) 0.074(3) Uani 1 1 d . . . . .
F95 F 0.6972(5) 0.8754(4) 0.1557(3) 0.078(2) Uani 1 1 d . . . . .
C96 C 0.2673(6) 0.7410(5) 0.3873(5) 0.044(3) Uani 1 1 d . . . . .
H96A H 0.3104 0.7405 0.3695 0.066 Uiso 1 1 calc R U . . .
H96B H 0.2853 0.7647 0.4241 0.066 Uiso 1 1 calc R U . . .
H96C H 0.2369 0.7619 0.3710 0.066 Uiso 1 1 calc R U . . .
C97 C 0.7193(5) 0.2651(4) 0.3389(4) 0.029(2) Uani 1 1 d . . . . .
H97 H 0.6718 0.2584 0.3499 0.035 Uiso 1 1 calc R U . . .
F98 F 0.7407(5) 0.9456(3) -0.0579(3) 0.078(3) Uani 1 1 d . . . . .
F99 F 0.5656(4) 0.4548(3) 0.1795(3) 0.068(2) Uani 1 1 d . . . . .
C100 C 0.7028(5) 0.1870(4) 0.1781(4) 0.028(2) Uani 1 1 d . . . . .
F103 F 0.7884(5) 0.3899(4) 0.0980(4) 0.098(3) Uani 1 1 d . . . . .
F104 F 0.5994(5) 0.9379(3) 0.1862(3) 0.083(3) Uani 1 1 d . . . . .
C108 C 0.2642(6) 0.2962(5) 0.1390(4) 0.035(2) Uani 1 1 d . . . . .
H108 H 0.2216 0.2618 0.1400 0.042 Uiso 1 1 calc R U . . .
F110 F 0.6185(4) 0.3442(3) 0.4942(3) 0.0554(19) Uani 1 1 d . . . . .
C112 C 0.2179(5) 0.1700(4) 0.5527(4) 0.029(2) Uani 1 1 d . . . . .
H112 H 0.2687 0.1721 0.5611 0.035 Uiso 1 1 calc R U . . .
C113 C 0.1104(5) 0.7066(4) 0.4010(4) 0.027(2) Uani 1 1 d . . . . .
H113 H 0.1373 0.7502 0.4038 0.032 Uiso 1 1 calc R U . . .
C114 C 0.8924(6) 0.1995(5) 0.4483(5) 0.042(3) Uani 1 1 d . . . . .
H11A H 0.8846 0.1628 0.4628 0.064 Uiso 1 1 calc R U . . .
H11B H 0.9405 0.2325 0.4657 0.064 Uiso 1 1 calc R U . . .
H11C H 0.8930 0.1853 0.4108 0.064 Uiso 1 1 calc R U . . .
C115 C 0.0568(7) 0.1954(5) 0.3603(5) 0.044(3) Uani 1 1 d . . . . .
H115 H 0.0415 0.2291 0.3529 0.053 Uiso 1 1 calc R U . . .
F117 F 0.0063(4) 0.7122(3) 0.2808(3) 0.061(2) Uani 1 1 d . . . . .
C120 C -0.0283(5) 0.4986(4) 0.0807(4) 0.030(2) Uani 1 1 d . . . . .
H120 H -0.0736 0.4725 0.0877 0.036 Uiso 1 1 calc R U . . .
C121 C 0.9201(6) 0.3967(5) 0.4609(4) 0.041(3) Uani 1 1 d . . . . .
H121 H 0.9667 0.4242 0.4568 0.050 Uiso 1 1 calc R U . . .
C122 C 0.0826(5) 0.1123(5) 0.5357(4) 0.033(2) Uani 1 1 d . . . . .
H122 H 0.0410 0.0753 0.5330 0.040 Uiso 1 1 calc R U . . .
C123 C -0.0741(6) 0.0612(5) 0.1889(4) 0.041(3) Uani 1 1 d . . . . .
H12A H -0.0379 0.0889 0.1733 0.061 Uiso 1 1 calc R U . . .
H12B H -0.0798 0.0867 0.2225 0.061 Uiso 1 1 calc R U . . .
H12C H -0.1229 0.0426 0.1656 0.061 Uiso 1 1 calc R U . . .
C124 C 0.0781(6) 0.1744(4) 0.0475(4) 0.042(3) Uani 1 1 d . . . . .
H12D H 0.1163 0.1567 0.0338 0.063 Uiso 1 1 calc R U . . .
H12E H 0.0988 0.2034 0.0826 0.063 Uiso 1 1 calc R U . . .
H12F H 0.0635 0.1982 0.0246 0.063 Uiso 1 1 calc R U . . .
C126 C 0.1292(6) 0.2095(4) 0.3833(4) 0.030(2) Uani 1 1 d . . . . .
H126 H 0.1623 0.2526 0.3930 0.036 Uiso 1 1 calc R U . . .
C128 C 0.1542(6) 0.0977(5) 0.2531(4) 0.039(3) Uani 1 1 d . . . . .
H128 H 0.1888 0.1401 0.2627 0.047 Uiso 1 1 calc R U . . .
C131 C 0.1219(5) 0.1617(4) 0.6797(4) 0.030(2) Uani 1 1 d . . . . .
H131 H 0.0709 0.1355 0.6747 0.035 Uiso 1 1 calc R U . . .
C132 C 0.7576(6) 0.1804(5) 0.4596(5) 0.041(3) Uani 1 1 d . . . . .
H13A H 0.7525 0.1373 0.4381 0.062 Uiso 1 1 calc R U . . .
H13B H 0.7162 0.1936 0.4467 0.062 Uiso 1 1 calc R U . . .
H13C H 0.7559 0.1798 0.4959 0.062 Uiso 1 1 calc R U . . .
N133 N 0.1972(5) 0.3129(4) -0.0397(4) 0.040(2) Uani 1 1 d . . . . .
N134 N 0.0208(4) 0.4075(3) 0.0598(3) 0.0302(19) Uani 1 1 d . . . . .
N135 N 0.0039(5) 0.1341(4) 0.3472(3) 0.038(2) Uani 1 1 d . . . . .
N137 N 0.4047(5) 0.5034(4) 0.2708(3) 0.039(2) Uani 1 1 d . . . . .
N138 N 0.3461(5) 0.9538(4) 0.1457(3) 0.034(2) Uani 1 1 d . . . . .
N139 N 0.2209(4) 0.6743(4) 0.3829(4) 0.040(2) Uani 1 1 d . . . . .
N143 N 0.3670(5) 0.9574(4) 0.2920(3) 0.034(2) Uani 1 1 d . . . . .
N150 N 0.8642(5) 0.4220(4) 0.4716(4) 0.040(2) Uani 1 1 d . . . . .
N157 N -0.0368(5) 0.5015(4) 0.2264(4) 0.044(2) Uani 1 1 d . . . . .
N162 N 0.7315(5) 0.3766(4) 0.3454(3) 0.041(2) Uani 1 1 d . . . . .
F67A F 0.1401(11) 0.8373(9) 0.3324(6) 0.075(6) Uani 0.3554 1 d D U P A 1
F67B F 0.0707(5) 0.8335(4) 0.3335(3) 0.044(2) Uani 0.6404 1 d D U P A 2
F1A F 0.6864(6) 0.4605(5) 0.1369(4) 0.052(3) Uani 0.6279 1 d D U P B 1
F1B F 0.6757(14) 0.4022(10) 0.1249(7) 0.047(6) Uani 0.2256 1 d D U P B 2
F2A F 0.0522(5) 0.9430(4) 0.3947(4) 0.037(2) Uani 0.6648 1 d D U P A 1
F2B F 0.0581(11) 0.9243(11) 0.3477(11) 0.059(7) Uani 0.2759 1 d D U P A 2
F3A F 0.5829(9) 0.3410(7) 0.1773(10) 0.068(6) Uani 0.4169 1 d D U P B 1
F3B F 0.5936(8) 0.3425(5) 0.1423(5) 0.053(4) Uani 0.5408 1 d D U P B 2
F6A F 0.3872(8) 0.5962(9) 0.1696(5) 0.049(4) Uani 0.5686 1 d D U P C 1
F6B F 0.3485(11) 0.5865(14) 0.1728(6) 0.057(7) Uani 0.4286 1 d D U P C 2
F7A F 0.0181(7) 0.4404(6) 0.3387(5) 0.043(3) Uani 0.5505 1 d D U P D 1
F7B F 0.0249(9) 0.4283(9) 0.3070(6) 0.048(4) Uani 0.4614 1 d D U P D 2
F8A F 0.1207(6) 0.2521(5) 0.2604(5) 0.059(3) Uani 0.5981 1 d D U P D 1
F8B F 0.1298(7) 0.2362(7) 0.2123(7) 0.039(4) Uani 0.3872 1 d D U P D 2
F9A F 0.0522(10) 0.2035(6) 0.1630(5) 0.067(5) Uani 0.5173 1 d D U P D 1
F9B F -0.0023(9) 0.2042(7) 0.1538(5) 0.051(4) Uani 0.4178 1 d D U P D 2
F10A F 0.1110(9) 0.3472(7) 0.2728(5) 0.045(4) Uani 0.3323 1 d D U P D 1
F10B F 0.0418(6) 0.3434(5) 0.2724(4) 0.074(3) Uani 0.6676 1 d D U P D 2
F11A F 0.7840(13) 0.4684(12) 0.0253(8) 0.066(7) Uani 0.3465 1 d D U P B 1
F11B F 0.7817(7) 0.4260(6) 0.0170(4) 0.056(3) Uani 0.6535 1 d D U P B 2
F12A F 0.6992(11) 0.5028(6) 0.2474(5) 0.092(7) Uani 0.5542 1 d D U P B 1
F12B F 0.7199(9) 0.5137(6) 0.2158(8) 0.076(6) Uani 0.4458 1 d D U P B 2
F13A F 0.6322(10) 0.4495(10) 0.2650(6) 0.056(5) Uani 0.3622 1 d D U P B 1
F13B F 0.6037(6) 0.3890(6) 0.2455(5) 0.066(3) Uani 0.6378 1 d D U P B 2
F14A F 0.8111(10) 0.5025(8) 0.1291(6) 0.051(5) Uani 0.3958 1 d D U P B 1
F14B F 0.8124(7) 0.5194(5) 0.1031(5) 0.058(4) Uani 0.6042 1 d D U P B 2
F15A F -0.0045(15) 0.2254(11) 0.2551(6) 0.065(7) Uani 0.5209 1 d D U P D 1
F15B F -0.0288(15) 0.2143(12) 0.2336(8) 0.075(9) Uani 0.4791 1 d D U P D 2
F16A F -0.0332(7) 0.3064(7) 0.2053(7) 0.046(4) Uani 0.4232 1 d D U P D 1
F16B F -0.0184(9) 0.2933(7) 0.1702(5) 0.081(5) Uani 0.5768 1 d D U P D 2
F17A F 0.1400(9) 0.3357(9) 0.2024(9) 0.109(7) Uani 0.4986 1 d D U P D 1
F17B F 0.0929(9) 0.3194(6) 0.1637(6) 0.055(4) Uani 0.5015 1 d D U P D 2
F18A F 0.6768(19) 0.4975(14) 0.0763(12) 0.084(10) Uani 0.3119 1 d D U P B 1
F18B F 0.6795(7) 0.4860(6) 0.0439(5) 0.054(3) Uani 0.6881 1 d D U P B 2
C166 C 0.5775(6) -0.0361(6) 0.3782(4) 0.046(3) Uani 1 1 d . . . . .
H166 H 0.6047 -0.0646 0.3670 0.055 Uiso 1 1 calc R U . . .
C168 C 0.0190(5) 0.0682(4) 0.0619(4) 0.026(2) Uani 1 1 d . . . . .
F169 F 0.6556(4) 0.3653(3) 0.0342(4) 0.090(3) Uani 1 1 d . . . . .
N174 N 0.5794(5) 0.1537(6) 0.2305(4) 0.055(3) Uani 1 1 d . . . . .
N178 N 0.4285(4) 0.3505(4) 0.0064(3) 0.035(2) Uani 1 1 d . . . . .
N182 N -0.0036(5) 0.6279(4) 0.4066(3) 0.040(2) Uani 1 1 d . . . . .
N191 N 0.7624(5) 0.2014(4) 0.1542(4) 0.045(2) Uani 1 1 d . . . . .
N217 N 0.1800(6) 0.5567(7) 0.1920(4) 0.070(3) Uani 1 1 d . . . . .
N225 N 0.5991(5) 0.1483(6) 0.0421(4) 0.059(3) Uani 1 1 d . U . . .
N251 N 0.6194(6) 0.5465(7) 0.4417(4) 0.065(3) Uani 1 1 d . . . . .
N254 N 0.5598(6) 0.6214(6) 0.1329(5) 0.065(3) Uani 1 1 d . . . . .
N242 N 0.0367(7) -0.0430(5) 0.0833(4) 0.054(3) Uani 1 1 d . . . . .
N276 N 0.7821(6) 0.2160(6) -0.0229(4) 0.057(3) Uani 1 1 d . . . . .
C278 C 0.7722(7) 0.1542(6) -0.0224(4) 0.055(4) Uani 1 1 d D . . . .
H278 H 0.8050 0.1320 -0.0359 0.066 Uiso 1 1 calc R U . . .
C279 C 0.7416(11) 0.2509(9) -0.0062(7) 0.099(6) Uani 1 1 d . . . . .
H279 H 0.7519 0.2936 -0.0086 0.118 Uiso 1 1 calc R U . . .
C277 C 0.5540(10) 0.1905(10) 0.0530(7) 0.132(8) Uani 1 1 d . U . . .
H27D H 0.5234 0.1792 0.0792 0.197 Uiso 1 1 calc R U . . .
H27E H 0.5209 0.1855 0.0209 0.197 Uiso 1 1 calc R U . . .
H27F H 0.5872 0.2352 0.0663 0.197 Uiso 1 1 calc R U . . .

loop_
_atom_site_aniso_label
_atom_site_aniso_U_11
_atom_site_aniso_U_22
_atom_site_aniso_U_33
_atom_site_aniso_U_23
_atom_site_aniso_U_13
_atom_site_aniso_U_12
Sb1 0.0210(3) 0.0229(3) 0.0231(3) 0.0084(3) 0.0029(3) 0.0067(3)
Sb2 0.0259(3) 0.0280(3) 0.0254(4) 0.0109(3) 0.0082(3) 0.0108(3)
Sb3 0.0295(4) 0.0298(3) 0.0245(4) 0.0096(3) 0.0052(3) 0.0092(3)
Sb4 0.0264(4) 0.0301(4) 0.0351(4) 0.0121(3) 0.0132(3) 0.0116(3)
Sb5 0.0409(4) 0.0233(3) 0.0349(4) 0.0087(3) 0.0148(3) 0.0070(3)
Sb6 0.0201(3) 0.0232(3) 0.0313(4) 0.0116(3) 0.0046(3) 0.0072(3)
Sb7 0.0238(3) 0.0201(3) 0.0279(4) 0.0056(3) 0.0068(3) 0.0060(3)
Sb8 0.0284(4) 0.0230(3) 0.0298(4) 0.0075(3) -0.0023(3) 0.0017(3)
Sb9 0.0220(3) 0.0208(3) 0.0265(4) 0.0056(3) 0.0065(3) 0.0059(3)
Sb10 0.0220(3) 0.0324(4) 0.0270(4) 0.0042(3) 0.0054(3) 0.0103(3)
Sb11 0.0287(4) 0.0239(3) 0.0273(4) 0.0073(3) -0.0022(3) 0.0013(3)
Sb12 0.0214(3) 0.0240(3) 0.0340(4) 0.0099(3) 0.0043(3) 0.0049(3)
Sb13 0.0254(4) 0.0202(3) 0.0330(4) 0.0041(3) 0.0071(3) 0.0060(3)
Sb14 0.0253(4) 0.0330(4) 0.0352(4) 0.0134(3) 0.0120(3) 0.0129(3)
Sb15 0.0388(4) 0.0276(4) 0.0374(4) 0.0060(3) 0.0180(3) 0.0058(3)
F16 0.026(3) 0.025(3) 0.030(3) 0.010(2) 0.002(2) 0.002(2)
F17 0.030(3) 0.029(3) 0.058(4) 0.018(3) 0.014(3) 0.015(2)
F18 0.022(3) 0.022(3) 0.043(3) 0.004(2) 0.006(2) 0.005(2)
F19 0.058(4) 0.029(3) 0.021(3) 0.003(2) 0.000(3) 0.013(3)
F20 0.045(4) 0.037(3) 0.038(4) 0.018(3) 0.003(3) 0.006(3)
F21 0.034(3) 0.023(3) 0.034(3) 0.008(2) 0.011(3) 0.003(2)
F22 0.036(3) 0.038(3) 0.048(4) 0.026(3) 0.016(3) 0.021(3)
F23 0.044(3) 0.025(3) 0.029(3) 0.004(2) 0.003(3) 0.011(2)
F24 0.024(3) 0.036(3) 0.066(4) 0.013(3) 0.011(3) 0.014(2)
F25 0.066(4) 0.029(3) 0.035(4) 0.002(3) -0.003(3) 0.010(3)
F26 0.023(3) 0.031(3) 0.054(4) 0.008(3) 0.006(3) 0.012(2)
F27 0.023(3) 0.031(3) 0.074(4) 0.026(3) 0.017(3) 0.012(2)
F28 0.086(5) 0.036(3) 0.082(5) 0.021(3) 0.048(4) 0.015(3)
F29 0.020(3) 0.026(3) 0.104(6) 0.026(3) 0.006(3) 0.008(2)
F30 0.031(3) 0.053(4) 0.061(4) 0.029(3) 0.015(3) 0.026(3)
F31 0.029(3) 0.035(3) 0.053(4) 0.020(3) 0.011(3) 0.018(2)
F32 0.036(4) 0.059(4) 0.098(6) 0.043(4) 0.028(4) 0.013(3)
F33 0.115(7) 0.061(4) 0.043(4) -0.010(4) 0.031(4) -0.003(4)
F34 0.034(3) 0.033(3) 0.048(4) 0.022(3) 0.010(3) 0.015(2)
F35 0.108(6) 0.039(4) 0.078(5) 0.023(4) 0.061(5) 0.003(4)
F36 0.039(4) 0.042(3) 0.043(4) 0.013(3) 0.007(3) -0.011(3)
F37 0.025(3) 0.029(3) 0.134(7) 0.020(4) 0.017(4) 0.012(3)
F38 0.034(3) 0.030(3) 0.059(4) 0.022(3) 0.013(3) 0.013(2)
F39 0.020(3) 0.023(3) 0.074(4) 0.018(3) 0.008(3) 0.008(2)
F40 0.030(3) 0.026(3) 0.058(4) 0.019(3) 0.009(3) 0.008(2)
F41 0.055(4) 0.057(4) 0.039(4) 0.010(3) 0.029(3) 0.010(3)
F42 0.058(4) 0.032(3) 0.080(5) 0.010(3) 0.021(4) -0.011(3)
F43 0.072(5) 0.056(4) 0.055(4) 0.013(3) 0.033(4) 0.017(4)
F46 0.039(4) 0.073(5) 0.152(8) 0.077(5) 0.037(5) 0.017(4)
F47 0.073(5) 0.046(4) 0.038(4) -0.006(3) -0.003(3) 0.011(3)
F49 0.042(3) 0.041(3) 0.068(4) 0.034(3) 0.026(3) 0.026(3)
F50 0.026(3) 0.031(3) 0.055(4) 0.018(3) 0.001(3) 0.008(2)
F51 0.043(4) 0.030(3) 0.112(6) 0.024(3) 0.047(4) 0.016(3)
F52 0.042(4) 0.057(4) 0.151(8) 0.035(5) -0.017(5) 0.016(3)
F53 0.128(6) 0.038(3) 0.026(3) 0.006(3) 0.014(4) 0.044(4)
F54 0.134(7) 0.044(4) 0.029(4) 0.002(3) 0.005(4) 0.046(4)
F56 0.078(5) 0.048(4) 0.062(5) -0.002(3) 0.021(4) 0.003(4)
F57 0.047(4) 0.100(5) 0.045(4) 0.044(4) 0.028(3) 0.036(4)
F59 0.044(4) 0.065(4) 0.112(7) 0.048(4) -0.021(4) 0.014(3)
F60 0.052(4) 0.054(4) 0.065(5) 0.041(4) 0.012(3) 0.026(3)
F61 0.031(3) 0.034(3) 0.144(7) 0.045(4) 0.037(4) 0.017(3)
F63 0.118(7) 0.044(4) 0.036(4) -0.006(3) 0.013(4) -0.006(4)
F64 0.087(6) 0.070(5) 0.101(6) 0.055(5) 0.057(5) 0.021(4)
F68 0.118(7) 0.166(9) 0.105(7) 0.067(7) 0.037(6) 0.119(7)
F69 0.024(3) 0.056(4) 0.114(6) 0.044(4) 0.008(4) 0.017(3)
F72 0.042(4) 0.088(5) 0.073(5) 0.038(4) 0.020(4) 0.045(4)
F76 0.063(5) 0.088(5) 0.111(7) 0.055(5) 0.052(5) 0.041(4)
F79 0.030(3) 0.042(3) 0.090(5) 0.021(3) 0.008(3) 0.018(3)
F81 0.048(4) 0.041(3) 0.064(4) 0.006(3) 0.025(3) 0.024(3)
F83 0.036(4) 0.044(4) 0.132(7) 0.014(4) 0.011(4) 0.026(3)
F84 0.051(4) 0.082(5) 0.053(4) 0.026(4) 0.014(3) 0.050(4)
F88 0.075(5) 0.074(5) 0.074(5) 0.009(4) 0.032(4) -0.014(4)
F93 0.058(4) 0.025(3) 0.039(4) -0.001(3) 0.010(3) -0.006(3)
N101 0.027(4) 0.036(4) 0.024(5) 0.007(4) -0.002(3) 0.008(4)
N102 0.021(4) 0.040(5) 0.033(5) 0.003(4) 0.001(4) 0.004(4)
N106 0.037(5) 0.038(5) 0.033(5) 0.003(4) 0.006(4) 0.016(4)
N107 0.055(6) 0.023(4) 0.054(6) 0.012(4) 0.033(5) 0.014(4)
N109 0.025(4) 0.022(4) 0.023(4) 0.008(3) 0.002(3) 0.008(3)
N111 0.056(6) 0.025(4) 0.037(5) 0.006(4) -0.017(5) 0.014(4)
N116 0.053(6) 0.046(5) 0.030(5) 0.016(4) 0.008(4) 0.019(5)
N118 0.024(4) 0.037(4) 0.025(4) 0.015(4) 0.006(3) 0.012(4)
N125 0.026(4) 0.028(4) 0.033(5) 0.010(4) -0.001(4) 0.004(4)
N129 0.029(5) 0.022(4) 0.038(5) 0.009(4) 0.015(4) 0.008(3)
N130 0.034(5) 0.055(6) 0.037(5) 0.019(4) 0.014(4) 0.012(4)
C136 0.037(6) 0.043(6) 0.037(6) 0.011(5) 0.015(5) -0.003(5)
C140 0.026(5) 0.026(5) 0.020(5) 0.005(4) 0.004(4) 0.008(4)
C141 0.036(6) 0.021(5) 0.038(6) 0.007(4) -0.002(5) 0.009(4)
C142 0.026(5) 0.032(5) 0.034(6) 0.002(4) -0.001(4) 0.015(4)
C145 0.026(5) 0.024(4) 0.026(5) 0.004(4) -0.003(4) 0.008(4)
C146 0.033(6) 0.029(5) 0.026(6) 0.003(4) -0.005(4) 0.010(4)
C147 0.048(7) 0.033(5) 0.030(6) 0.007(5) 0.003(5) 0.025(5)
C148 0.027(6) 0.039(6) 0.031(6) 0.006(5) 0.011(5) 0.001(5)
C149 0.044(6) 0.034(6) 0.025(6) 0.003(4) 0.014(5) 0.005(5)
C151 0.022(5) 0.021(5) 0.023(5) 0.004(4) 0.001(4) 0.008(4)
C152 0.047(7) 0.056(7) 0.022(6) 0.003(5) 0.003(5) 0.027(6)
C153 0.032(6) 0.066(7) 0.055(8) 0.023(6) 0.020(5) 0.020(6)
C155 0.044(7) 0.072(8) 0.023(6) 0.002(6) -0.003(5) 0.034(6)
C156 0.039(6) 0.027(5) 0.041(6) 0.014(5) 0.022(5) 0.012(5)
C158 0.021(5) 0.032(5) 0.039(6) 0.001(5) 0.000(4) 0.007(4)
C159 0.029(6) 0.025(5) 0.038(6) 0.008(4) 0.012(5) 0.012(4)
C160 0.056(8) 0.059(7) 0.029(6) 0.011(5) 0.016(5) 0.039(6)
C161 0.022(5) 0.046(6) 0.035(6) 0.015(5) 0.007(5) 0.004(5)
C163 0.043(7) 0.039(6) 0.040(7) 0.007(5) 0.011(5) 0.015(5)
C164 0.036(7) 0.050(7) 0.045(7) 0.033(6) -0.017(6) -0.016(6)
F167 0.059(5) 0.071(5) 0.087(6) 0.046(4) 0.014(4) 0.031(4)
C170 0.030(6) 0.025(5) 0.029(6) 0.001(4) 0.001(4) 0.004(4)
C171 0.038(6) 0.031(5) 0.045(7) 0.004(5) 0.005(5) -0.007(5)
C173 0.049(8) 0.041(7) 0.061(8) 0.023(6) 0.016(6) -0.007(6)
C175 0.026(5) 0.041(6) 0.026(5) 0.007(4) 0.006(4) 0.016(5)
C176 0.023(5) 0.044(6) 0.021(5) 0.004(4) 0.002(4) 0.009(5)
C177 0.049(8) 0.039(7) 0.132(14) 0.012(8) 0.021(8) 0.030(6)
C179 0.032(6) 0.028(5) 0.047(7) 0.009(5) -0.001(5) 0.011(4)
C181 0.069(9) 0.060(7) 0.044(7) 0.016(6) 0.012(6) 0.037(7)
C183 0.028(6) 0.026(5) 0.067(8) 0.003(5) 0.004(6) 0.000(5)
C184 0.045(7) 0.071(8) 0.054(8) -0.001(6) 0.003(6) 0.039(6)
C185 0.036(6) 0.027(5) 0.030(6) -0.001(4) 0.015(5) 0.000(4)
C186 0.024(5) 0.055(7) 0.029(6) 0.003(5) -0.002(4) 0.006(5)
C187 0.030(6) 0.029(5) 0.033(6) 0.013(4) 0.012(5) 0.006(4)
C188 0.037(6) 0.020(5) 0.072(9) 0.006(5) 0.014(6) 0.008(5)
C189 0.034(6) 0.043(6) 0.036(6) 0.017(5) 0.009(5) 0.020(5)
C190 0.044(7) 0.071(8) 0.045(7) -0.017(6) -0.012(6) 0.034(6)
C194 0.062(8) 0.048(6) 0.021(6) 0.005(5) 0.003(5) 0.041(6)
C196 0.042(7) 0.044(7) 0.079(10) 0.023(7) 0.018(7) -0.008(6)
C197 0.026(6) 0.024(5) 0.064(8) 0.002(5) 0.015(5) 0.003(4)
C198 0.026(5) 0.026(5) 0.031(6) 0.007(4) 0.010(4) 0.004(4)
C199 0.030(6) 0.029(5) 0.026(5) 0.008(4) 0.007(4) 0.006(4)
C200 0.031(6) 0.035(6) 0.067(9) -0.005(6) -0.009(6) 0.008(5)
C201 0.047(7) 0.043(6) 0.074(9) 0.021(6) 0.021(6) 0.020(6)
C202 0.033(6) 0.033(5) 0.026(6) 0.007(4) 0.012(4) 0.012(4)
C204 0.032(6) 0.032(5) 0.035(6) 0.014(4) -0.001(5) 0.013(4)
C205 0.056(8) 0.027(5) 0.047(7) 0.017(5) 0.009(6) -0.001(5)
C206 0.029(5) 0.028(5) 0.032(6) 0.013(4) -0.002(4) 0.002(4)
C207 0.033(6) 0.030(5) 0.041(6) 0.019(5) 0.017(5) 0.013(4)
C208 0.049(7) 0.041(6) 0.049(8) -0.001(6) 0.009(6) -0.018(6)
C209 0.030(7) 0.066(9) 0.060(9) 0.038(7) -0.009(6) -0.015(6)
C210 0.026(5) 0.035(6) 0.044(7) 0.005(5) 0.011(5) 0.013(5)
C211 0.051(8) 0.072(9) 0.040(7) 0.001(6) 0.000(6) 0.026(7)
C212 0.023(5) 0.071(8) 0.025(6) 0.022(5) 0.003(4) 0.008(5)
C213 0.037(6) 0.020(5) 0.028(6) 0.006(4) 0.013(5) 0.005(4)
C214 0.035(6) 0.033(6) 0.042(7) 0.013(5) 0.011(5) 0.010(5)
C215 0.045(7) 0.031(5) 0.042(7) 0.017(5) 0.003(5) -0.005(5)
C216 0.058(9) 0.076(9) 0.048(8) 0.025(7) 0.008(7) -0.023(7)
C218 0.062(10) 0.047(8) 0.093(12) 0.037(8) -0.006(8) -0.009(7)
C221 0.025(5) 0.032(6) 0.041(6) 0.010(5) 0.006(5) 0.000(4)
C222 0.035(6) 0.033(5) 0.023(5) 0.005(4) -0.004(4) 0.013(5)
C223 0.033(6) 0.034(6) 0.035(6) 0.008(5) -0.001(5) 0.004(5)
C224 0.065(8) 0.078(9) 0.046(8) 0.013(7) 0.014(6) 0.052(7)
C226 0.053(8) 0.021(5) 0.078(9) 0.009(6) -0.004(7) 0.011(5)
C227 0.051(7) 0.037(6) 0.033(6) 0.014(5) -0.009(5) 0.007(5)
C228 0.052(7) 0.047(6) 0.034(6) 0.007(5) 0.012(5) 0.027(6)
C229 0.033(6) 0.034(5) 0.022(5) 0.000(4) 0.002(4) 0.013(5)
C230 0.031(6) 0.055(7) 0.051(7) 0.013(6) -0.006(5) -0.012(5)
C231 0.023(5) 0.051(6) 0.028(6) 0.015(5) 0.006(4) 0.004(5)
C232 0.044(7) 0.072(9) 0.084(10) -0.023(8) 0.010(7) 0.034(7)
C233 0.099(15) 0.149(17) 0.127(17) 0.063(14) 0.022(13) -0.069(13)
C234 0.038(6) 0.034(6) 0.052(7) 0.013(5) 0.020(5) 0.021(5)
C235 0.045(7) 0.029(5) 0.054(8) 0.007(5) 0.006(6) 0.002(5)
C236 0.030(6) 0.050(6) 0.028(6) 0.007(5) 0.006(5) 0.011(5)
C237 0.049(7) 0.045(7) 0.047(8) 0.004(6) 0.007(6) -0.021(6)
C238 0.094(10) 0.025(6) 0.052(8) 0.016(5) -0.007(7) 0.014(6)
C240 0.039(6) 0.027(5) 0.046(7) 0.008(5) 0.000(5) 0.018(5)
C241 0.085(10) 0.072(9) 0.024(7) 0.013(6) -0.005(6) 0.033(8)
C243 0.046(7) 0.036(6) 0.029(6) 0.008(5) 0.003(5) 0.010(5)
C244 0.082(10) 0.026(6) 0.030(7) 0.000(5) 0.023(7) -0.013(6)
C245 0.063(8) 0.073(8) 0.027(6) 0.009(6) -0.006(6) 0.032(7)
C246 0.091(10) 0.046(6) 0.045(8) 0.019(6) -0.025(7) -0.035(7)
C247 0.054(8) 0.073(9) 0.089(11) -0.030(8) 0.025(8) 0.026(7)
C248 0.047(7) 0.022(5) 0.027(6) 0.004(4) 0.000(5) 0.012(5)
C249 0.066(8) 0.040(6) 0.040(7) 0.008(5) -0.008(6) 0.018(6)
C250 0.068(9) 0.120(12) 0.021(6) 0.007(7) 0.005(6) 0.076(9)
C252 0.057(9) 0.067(9) 0.056(9) 0.025(7) 0.010(7) -0.022(8)
C253 0.044(8) 0.114(12) 0.049(8) 0.008(8) 0.004(6) 0.054(8)
C255 0.041(8) 0.061(8) 0.092(12) 0.036(8) -0.002(7) -0.016(7)
C256 0.031(6) 0.047(7) 0.077(9) 0.018(6) -0.013(6) 0.015(5)
C257 0.044(8) 0.060(8) 0.154(16) -0.002(9) 0.016(9) 0.036(7)
C258 0.035(6) 0.036(5) 0.023(5) 0.006(4) 0.000(4) 0.008(5)
C259 0.040(7) 0.043(6) 0.064(8) -0.002(6) -0.009(6) 0.020(5)
C260 0.036(6) 0.053(7) 0.051(8) 0.016(6) 0.005(5) 0.018(6)
C261 0.080(9) 0.034(6) 0.101(11) 0.021(7) 0.073(9) 0.022(6)
C262 0.084(10) 0.038(6) 0.069(9) 0.027(6) 0.013(7) 0.030(6)
C263 0.024(5) 0.026(5) 0.050(7) 0.001(5) 0.009(5) 0.010(4)
C264 0.056(8) 0.051(7) 0.090(11) 0.020(7) 0.041(8) 0.015(6)
C265 0.047(7) 0.027(5) 0.032(6) 0.014(4) 0.017(5) 0.012(5)
C266 0.026(5) 0.046(6) 0.031(6) 0.007(5) 0.005(4) 0.009(5)
C267 0.033(6) 0.047(6) 0.045(7) 0.017(5) 0.004(5) 0.023(5)
C268 0.028(5) 0.028(5) 0.033(6) 0.007(4) -0.003(4) 0.004(4)
C269 0.045(7) 0.033(5) 0.023(6) 0.009(4) -0.005(5) 0.004(5)
C270 0.045(7) 0.025(5) 0.072(9) 0.020(5) -0.001(6) 0.002(5)
C275 0.041(7) 0.031(6) 0.053(8) 0.023(5) -0.022(6) -0.005(5)
N44 0.020(4) 0.035(5) 0.049(6) 0.002(4) 0.003(4) 0.005(4)
N45 0.023(4) 0.022(4) 0.040(5) 0.004(4) 0.008(4) 0.004(3)
C48 0.033(6) 0.034(5) 0.030(6) 0.014(4) 0.007(4) 0.018(4)
N55 0.022(4) 0.022(4) 0.039(5) 0.002(4) 0.005(4) 0.005(3)
C58 0.025(5) 0.035(5) 0.022(5) 0.005(4) 0.001(4) 0.009(4)
C62 0.038(6) 0.038(6) 0.021(5) 0.003(4) -0.001(4) 0.017(5)
C65 0.042(6) 0.029(5) 0.030(6) 0.002(4) -0.002(5) 0.019(5)
C66 0.035(6) 0.021(5) 0.033(6) 0.009(4) 0.017(5) 0.011(4)
C70 0.032(6) 0.025(5) 0.034(6) 0.014(4) 0.009(5) 0.009(4)
C71 0.025(5) 0.027(5) 0.021(5) 0.005(4) 0.001(4) 0.006(4)
C73 0.042(6) 0.041(6) 0.034(6) 0.019(5) -0.011(5) -0.005(5)
C74 0.033(6) 0.020(5) 0.051(7) 0.005(5) -0.017(5) 0.007(4)
N75 0.040(5) 0.044(5) 0.025(5) 0.009(4) 0.003(4) 0.023(4)
C77 0.027(6) 0.050(6) 0.032(6) 0.018(5) 0.012(5) 0.011(5)
N78 0.064(7) 0.027(5) 0.046(6) 0.013(4) -0.005(5) 0.018(5)
C80 0.028(5) 0.035(5) 0.026(5) -0.002(4) 0.002(4) 0.015(4)
N82 0.035(5) 0.029(4) 0.047(6) 0.015(4) 0.012(4) 0.018(4)
N85 0.050(6) 0.033(5) 0.034(5) 0.008(4) 0.009(4) 0.016(4)
C87 0.041(6) 0.037(6) 0.029(6) 0.014(5) -0.008(5) 0.004(5)
N89 0.025(5) 0.073(7) 0.046(6) 0.016(6) -0.004(4) 0.002(5)
C90 0.025(5) 0.025(5) 0.056(7) 0.016(5) -0.007(5) 0.005(4)
N91 0.041(5) 0.030(4) 0.027(5) 0.003(4) 0.010(4) 0.008(4)
C92 0.032(6) 0.031(5) 0.020(5) 0.007(4) 0.002(4) 0.005(4)
F94 0.043(4) 0.023(3) 0.162(8) 0.023(4) 0.053(5) 0.011(3)
F95 0.092(6) 0.084(5) 0.083(6) 0.045(5) 0.027(5) 0.045(5)
C96 0.026(6) 0.046(6) 0.052(7) 0.020(6) -0.004(5) -0.003(5)
C97 0.030(5) 0.031(5) 0.022(5) 0.007(4) 0.004(4) 0.005(4)
F98 0.113(7) 0.071(5) 0.067(5) 0.040(4) 0.054(5) 0.025(4)
F99 0.042(4) 0.077(5) 0.104(6) 0.044(4) 0.009(4) 0.035(4)
C100 0.023(5) 0.027(5) 0.032(6) 0.009(4) 0.004(4) 0.006(4)
F103 0.071(6) 0.089(6) 0.174(10) 0.071(6) 0.031(6) 0.056(5)
F104 0.104(6) 0.068(5) 0.066(5) 0.002(4) 0.061(5) 0.012(4)
C108 0.032(6) 0.036(6) 0.039(6) 0.015(5) 0.011(5) 0.007(5)
F110 0.041(4) 0.052(4) 0.053(4) 0.010(3) 0.010(3) -0.012(3)
C112 0.021(5) 0.030(5) 0.037(6) 0.009(4) 0.007(4) 0.009(4)
C113 0.028(5) 0.027(5) 0.025(5) 0.006(4) 0.009(4) 0.009(4)
C114 0.035(6) 0.029(5) 0.056(8) 0.001(5) 0.001(5) 0.011(5)
C115 0.058(8) 0.035(6) 0.056(8) 0.020(5) 0.030(6) 0.029(6)
F117 0.075(5) 0.032(3) 0.071(5) 0.016(3) 0.036(4) 0.004(3)
C120 0.027(5) 0.028(5) 0.034(6) 0.006(4) 0.006(4) 0.010(4)
C121 0.024(6) 0.040(6) 0.054(8) 0.020(5) -0.008(5) 0.000(5)
C122 0.021(5) 0.032(5) 0.049(7) 0.016(5) 0.007(5) 0.007(4)
C123 0.033(6) 0.040(6) 0.042(7) -0.004(5) 0.010(5) 0.013(5)
C124 0.037(6) 0.031(5) 0.048(7) 0.008(5) -0.008(5) 0.001(5)
C126 0.036(6) 0.023(5) 0.034(6) 0.008(4) 0.014(5) 0.013(4)
C128 0.028(6) 0.036(6) 0.051(7) 0.010(5) 0.015(5) 0.005(5)
C131 0.023(5) 0.030(5) 0.029(6) 0.000(4) 0.005(4) 0.005(4)
C132 0.038(6) 0.029(5) 0.052(7) 0.003(5) 0.013(5) 0.010(5)
N133 0.032(5) 0.040(5) 0.046(6) 0.013(4) 0.008(4) 0.009(4)
N134 0.031(5) 0.024(4) 0.029(5) 0.003(3) -0.003(4) 0.005(4)
N135 0.036(5) 0.045(5) 0.040(5) 0.012(4) 0.016(4) 0.022(4)
N137 0.040(5) 0.033(5) 0.046(6) 0.013(4) 0.023(4) 0.009(4)
N138 0.030(5) 0.026(4) 0.039(5) 0.008(4) 0.002(4) -0.001(4)
N139 0.022(5) 0.027(4) 0.067(7) 0.009(4) 0.009(4) 0.004(4)
N143 0.028(5) 0.040(5) 0.029(5) 0.008(4) -0.003(4) 0.010(4)
N150 0.034(5) 0.032(5) 0.051(6) 0.024(4) -0.005(4) -0.002(4)
N157 0.032(5) 0.034(5) 0.059(6) -0.001(4) 0.005(4) 0.015(4)
N162 0.051(6) 0.036(5) 0.034(5) 0.006(4) 0.003(4) 0.016(4)
F67A 0.066(12) 0.068(11) 0.056(10) -0.021(8) 0.004(9) 0.007(10)
F67B 0.025(5) 0.049(5) 0.037(5) -0.010(4) 0.009(4) -0.005(4)
F1A 0.059(6) 0.058(6) 0.060(6) 0.029(5) 0.037(5) 0.032(5)
F1B 0.050(13) 0.023(10) 0.054(11) -0.005(9) 0.035(10) -0.004(10)
F2A 0.031(5) 0.033(5) 0.052(6) 0.007(4) 0.009(4) 0.018(4)
F2B 0.026(12) 0.046(14) 0.10(2) 0.030(14) -0.015(13) 0.007(10)
F3A 0.022(8) 0.050(9) 0.14(2) 0.043(13) 0.015(11) 0.007(6)
F3B 0.061(9) 0.032(6) 0.051(8) 0.012(5) 0.018(7) -0.009(6)
F6A 0.055(11) 0.035(8) 0.051(7) 0.005(6) -0.014(7) 0.020(9)
F6B 0.066(16) 0.055(12) 0.042(8) 0.023(8) -0.019(10) 0.011(15)
F7A 0.045(7) 0.032(6) 0.045(8) 0.004(7) -0.020(7) 0.013(5)
F7B 0.038(8) 0.067(11) 0.045(10) 0.018(9) -0.001(8) 0.028(7)
F8A 0.061(8) 0.053(7) 0.059(8) 0.004(6) -0.013(6) 0.030(6)
F8B 0.027(8) 0.044(9) 0.052(11) 0.012(8) 0.009(7) 0.019(6)
F9A 0.126(14) 0.068(9) 0.031(8) 0.007(6) 0.016(9) 0.074(10)
F9B 0.053(11) 0.055(10) 0.029(9) -0.006(6) 0.016(8) 0.007(8)
F10A 0.031(9) 0.034(8) 0.049(9) -0.010(6) 0.013(7) -0.005(7)
F10B 0.076(8) 0.064(6) 0.064(7) -0.015(5) -0.027(6) 0.035(6)
F11A 0.051(13) 0.086(17) 0.061(15) 0.045(15) 0.020(11) 0.001(15)
F11B 0.056(7) 0.071(8) 0.049(7) 0.019(7) 0.036(5) 0.024(7)
F12A 0.165(18) 0.050(8) 0.049(9) -0.007(5) 0.052(10) 0.026(8)
F12B 0.053(10) 0.046(6) 0.097(15) -0.039(10) -0.043(10) 0.034(5)
F13A 0.057(12) 0.075(13) 0.048(9) 0.020(10) 0.035(10) 0.030(10)
F13B 0.065(8) 0.102(9) 0.069(8) 0.056(7) 0.046(6) 0.050(7)
F14A 0.046(10) 0.053(11) 0.035(11) 0.009(8) 0.011(8) -0.011(8)
F14B 0.040(7) 0.057(7) 0.068(10) 0.017(7) 0.024(7) 0.002(5)
F15A 0.106(18) 0.028(10) 0.031(10) -0.003(9) 0.020(10) -0.016(8)
F15B 0.086(18) 0.031(10) 0.071(17) -0.016(12) 0.037(15) -0.016(9)
F16A 0.026(7) 0.044(9) 0.071(12) 0.019(9) -0.002(8) 0.015(6)
F16B 0.133(14) 0.081(9) 0.029(7) -0.010(7) -0.028(8) 0.066(9)
F17A 0.052(11) 0.155(18) 0.131(18) 0.051(15) 0.063(11) 0.030(10)
F17B 0.071(10) 0.030(6) 0.069(10) 0.017(6) 0.050(8) 0.010(7)
F18A 0.15(3) 0.080(19) 0.07(2) 0.056(19) 0.03(2) 0.066(18)
F18B 0.070(7) 0.070(7) 0.049(7) 0.041(7) 0.019(6) 0.041(6)
C166 0.033(6) 0.068(8) 0.030(6) -0.005(6) -0.007(5) 0.026(6)
C168 0.027(5) 0.024(5) 0.022(5) 0.006(4) 0.001(4) 0.002(4)
F169 0.048(4) 0.037(4) 0.154(9) -0.008(4) -0.015(5) 0.003(3)
N174 0.029(5) 0.087(8) 0.044(6) 0.029(6) -0.001(5) 0.005(6)
N178 0.028(5) 0.023(4) 0.052(6) 0.015(4) -0.001(4) 0.004(4)
N182 0.037(5) 0.046(5) 0.037(5) 0.015(4) 0.016(4) 0.009(4)
N191 0.025(5) 0.058(6) 0.042(6) 0.004(5) 0.014(4) 0.008(4)
N217 0.053(7) 0.094(9) 0.048(7) 0.029(7) 0.006(6) -0.005(7)
N225 0.036(6) 0.094(8) 0.059(7) 0.027(6) 0.024(5) 0.029(5)
N251 0.042(7) 0.103(10) 0.037(6) 0.013(7) 0.015(5) 0.006(7)
N254 0.042(7) 0.072(8) 0.071(8) 0.025(6) 0.011(6) -0.002(6)
N242 0.089(9) 0.040(6) 0.037(6) 0.006(5) 0.003(6) 0.035(6)
N276 0.044(6) 0.071(8) 0.042(6) 0.000(6) -0.006(5) 0.016(6)
C278 0.064(9) 0.064(8) 0.034(7) -0.008(6) -0.020(6) 0.041(7)
C279 0.101(15) 0.088(13) 0.079(13) 0.036(11) -0.021(11) -0.010(12)
C277 0.096(13) 0.197(18) 0.105(14) -0.015(13) 0.007(11) 0.102(12)

loop_
_atom_type_symbol
_atom_type_description
_atom_type_scat_dispersion_real
_atom_type_scat_dispersion_imag
_atom_type_scat_source
Sb Sb -0.5630 1.5714 'International Tables Vol C Tables 4.2.6.8 and 6.1.1.4'
F F 0.0180 0.0106 'International Tables Vol C Tables 4.2.6.8 and 6.1.1.4'
N N 0.0066 0.0034 'International Tables Vol C Tables 4.2.6.8 and 6.1.1.4'
C C 0.0034 0.0017 'International Tables Vol C Tables 4.2.6.8 and 6.1.1.4'
H H 0.0000 0.0000 'International Tables Vol C Tables 4.2.6.8 and 6.1.1.4'

loop_
_geom_angle_atom_site_label_1
_geom_angle_atom_site_label_2
_geom_angle_atom_site_label_3
_geom_angle
F18 Sb1 F38 91.10(19)
F19 Sb1 F18 78.7(2)
F19 Sb1 F31 81.4(2)
F19 Sb1 F38 77.3(2)
F19 Sb1 F50 80.9(2)
F31 Sb1 F18 86.3(2)
F31 Sb1 F38 158.6(2)
F31 Sb1 F50 87.6(2)
F50 Sb1 F18 159.3(2)
F50 Sb1 F38 87.4(2)
F21 Sb2 F17 159.6(2)
F21 Sb2 F22 85.6(2)
F21 Sb2 F26 86.2(2)
F22 Sb2 F17 92.59(19)
F22 Sb2 F26 158.8(2)
F23 Sb2 F17 77.7(2)
F23 Sb2 F21 82.0(2)
F23 Sb2 F22 79.1(2)
F23 Sb2 F26 80.4(2)
F26 Sb2 F17 88.29(19)
F16 Sb3 F24 84.8(2)
F16 Sb3 F34 160.4(2)
F16 Sb3 F49 87.4(2)
F24 Sb3 F34 89.81(19)
F25 Sb3 F16 83.3(2)
F25 Sb3 F24 80.1(3)
F25 Sb3 F34 77.3(2)
F25 Sb3 F49 79.7(3)
F49 Sb3 F24 159.0(2)
F49 Sb3 F34 91.0(2)
F103 Sb4 F1A 101.6(4)
F103 Sb4 F1B 77.0(9)
F103 Sb4 F11A 102.1(9)
F103 Sb4 F11B 81.8(5)
F103 Sb4 F14A 77.4(7)
F103 Sb4 F14B 94.6(5)
F103 Sb4 F18A 163.5(9)
F103 Sb4 F18B 170.7(5)
F1B Sb4 F11B 148.5(7)
F1B Sb4 F14B 119.0(7)
F1B Sb4 F18B 111.0(10)
F11A Sb4 F1A 146.4(9)
F11A Sb4 F14A 88.3(9)
F11A Sb4 F18A 89.5(12)
F11B Sb4 F18B 88.9(5)
F14A Sb4 F1A 74.0(7)
F14A Sb4 F18A 91.4(13)
F14B Sb4 F11B 85.4(5)
F14B Sb4 F18B 85.7(6)
F18A Sb4 F1A 63.2(9)
F169 Sb4 F103 93.1(4)
F169 Sb4 F1A 101.7(4)
F169 Sb4 F1B 75.5(7)
F169 Sb4 F11A 100.4(8)
F169 Sb4 F11B 82.8(5)
F169 Sb4 F14A 168.4(6)
F169 Sb4 F14B 164.8(5)
F169 Sb4 F18A 96.3(11)
F169 Sb4 F18B 84.7(5)
F42 Sb5 F76 89.9(3)
F42 Sb5 F98 87.0(3)
F43 Sb5 F42 95.3(3)
F43 Sb5 F76 89.3(3)
F43 Sb5 F167 96.7(3)
F43 Sb5 F98 176.3(3)
F63 Sb5 F42 174.6(3)
F63 Sb5 F43 89.7(3)
F63 Sb5 F76 88.4(4)
F63 Sb5 F167 91.0(4)
F63 Sb5 F98 87.8(3)
F167 Sb5 F42 90.2(3)
F167 Sb5 F76 173.9(3)
F167 Sb5 F98 86.0(3)
F98 Sb5 F76 87.9(4)
F20 Sb6 F27 76.5(3)
F20 Sb6 F29 79.7(3)
F20 Sb6 F39 75.7(2)
F20 Sb6 F40 82.5(2)
F27 Sb6 F39 92.3(2)
F29 Sb6 F27 155.4(3)
F29 Sb6 F39 87.9(2)
F40 Sb6 F27 85.5(2)
F40 Sb6 F29 85.1(2)
F40 Sb6 F39 157.9(2)
F28 Sb7 F33 85.1(3)
F28 Sb7 F52 89.2(3)
F28 Sb7 F64 170.5(4)
F28 Sb7 F67A 81.0(7)
F28 Sb7 F67B 98.9(4)
F28 Sb7 F2A 92.9(4)
F28 Sb7 F2B 72.4(8)
F33 Sb7 F64 86.1(3)
F33 Sb7 F67A 147.0(6)
F33 Sb7 F2A 83.8(4)
F33 Sb7 F2B 112.3(8)
F52 Sb7 F33 87.4(4)
F52 Sb7 F64 86.8(4)
F52 Sb7 F67A 62.7(6)
F52 Sb7 F2A 170.7(4)
F52 Sb7 F2B 151.1(10)
F64 Sb7 F67A 104.7(7)
F64 Sb7 F2B 114.4(8)
F67B Sb7 F33 174.0(4)
F67B Sb7 F52 97.1(4)
F67B Sb7 F64 90.1(4)
F67B Sb7 F2B 65.1(8)
F2A Sb7 F64 89.7(4)
F2A Sb7 F67A 126.5(7)
F35 Sb8 F7A 93.6(5)
F35 Sb8 F10A 80.2(5)
F35 Sb8 F10B 100.3(5)
F46 Sb8 F35 175.3(4)
F46 Sb8 F54 90.3(4)
F46 Sb8 F83 87.7(3)
F46 Sb8 F7A 87.0(5)
F46 Sb8 F7B 99.4(6)
F46 Sb8 F10A 103.5(6)
F46 Sb8 F10B 84.4(5)
F54 Sb8 F35 85.2(3)
F54 Sb8 F83 88.4(3)
F54 Sb8 F7A 80.3(4)
F54 Sb8 F10A 156.0(5)
F54 Sb8 F10B 165.4(4)
F83 Sb8 F35 90.7(3)
F83 Sb8 F7A 167.5(5)
F83 Sb8 F10A 72.8(6)
F83 Sb8 F10B 104.9(4)
F7B Sb8 F35 82.9(6)
F7B Sb8 F54 102.5(6)
F7B Sb8 F83 166.8(6)
F7B Sb8 F10B 65.1(6)
F10A Sb8 F7A 119.5(7)
F41 Sb9 F60 87.9(3)
F41 Sb9 F81 177.8(3)
F41 Sb9 F84 87.4(3)
F60 Sb9 F84 175.2(3)
F81 Sb9 F60 90.8(3)
F81 Sb9 F84 94.0(3)
F93 Sb9 F41 88.2(3)
F93 Sb9 F60 88.8(3)
F93 Sb9 F81 93.6(3)
F93 Sb9 F84 91.0(3)
F110 Sb9 F41 87.5(3)
F110 Sb9 F60 88.8(3)
F110 Sb9 F81 90.7(3)
F110 Sb9 F84 91.0(3)
F110 Sb9 F93 175.1(3)
F30 Sb10 F47 89.6(3)
F30 Sb10 F57 87.7(3)
F30 Sb10 F72 174.3(3)
F30 Sb10 F81 95.3(3)
F36 Sb10 F30 89.8(3)
F36 Sb10 F47 175.0(3)
F36 Sb10 F57 87.2(3)
F36 Sb10 F72 89.7(3)
F36 Sb10 F81 94.9(3)
F47 Sb10 F57 87.8(3)
F47 Sb10 F72 90.5(3)
F47 Sb10 F81 90.1(3)
F57 Sb10 F72 86.7(3)
F57 Sb10 F81 176.4(3)
F72 Sb10 F81 90.3(3)
F32 Sb11 F53 89.9(3)
F32 Sb11 F59 91.8(3)
F32 Sb11 F79 87.9(3)
F32 Sb11 F117 176.7(3)
F32 Sb11 F67A 76.2(7)
F32 Sb11 F67B 98.2(3)
F53 Sb11 F59 89.3(3)
F53 Sb11 F79 88.6(3)
F53 Sb11 F117 86.9(3)
F53 Sb11 F67A 152.2(6)
F53 Sb11 F67B 168.8(3)
F59 Sb11 F79 177.9(3)
F59 Sb11 F117 89.0(3)
F59 Sb11 F67A 67.6(7)
F59 Sb11 F67B 98.1(4)
F79 Sb11 F67B 84.0(4)
F117 Sb11 F79 91.3(3)
F117 Sb11 F67A 107.0(7)
F117 Sb11 F67B 84.9(3)
F67A Sb11 F79 114.3(7)
F37 Sb12 F51 158.1(3)
F37 Sb12 F61 87.9(2)
F51 Sb12 F61 89.7(2)
F94 Sb12 F37 89.9(2)
F94 Sb12 F51 86.0(2)
F94 Sb12 F61 162.7(3)
F6A Sb12 F37 74.3(6)
F6A Sb12 F51 83.8(6)
F6A Sb12 F61 83.5(6)
F6A Sb12 F94 79.4(6)
F6B Sb12 F37 88.9(8)
F6B Sb12 F51 70.1(8)
F6B Sb12 F61 68.6(7)
F6B Sb12 F94 94.2(8)
F8B Sb13 F9B 84.6(7)
F8B Sb13 F17B 88.1(7)
F9A Sb13 F8A 85.4(6)
F9A Sb13 F10A 144.1(8)
F9A Sb13 F16A 116.8(7)
F9A Sb13 F17A 95.2(8)
F9B Sb13 F17B 83.8(6)
F10A Sb13 F8A 67.4(7)
F10A Sb13 F16A 97.0(8)
F10A Sb13 F17A 61.4(8)
F10B Sb13 F8B 127.5(6)
F10B Sb13 F9B 146.4(6)
F10B Sb13 F17B 104.7(5)
F15A Sb13 F8A 71.1(11)
F15A Sb13 F9A 94.6(10)
F15A Sb13 F10A 97.9(7)
F15A Sb13 F16A 88.5(13)
F15A Sb13 F17A 154.4(10)
F15B Sb13 F8B 103.3(13)
F15B Sb13 F9B 70.3(8)
F15B Sb13 F10B 90.2(9)
F15B Sb13 F16B 92.0(12)
F15B Sb13 F17B 150.2(9)
F16A Sb13 F8A 151.4(7)
F16A Sb13 F17A 107.9(8)
F16B Sb13 F8B 139.6(7)
F16B Sb13 F9B 65.5(7)
F16B Sb13 F10B 89.0(5)
F16B Sb13 F17B 63.2(7)
F17A Sb13 F8A 86.2(8)
F69 Sb14 F99 174.1(3)
F69 Sb14 F1A 100.7(4)
F69 Sb14 F3B 92.1(5)
F69 Sb14 F12B 89.9(5)
F69 Sb14 F13A 92.6(6)
F69 Sb14 F13B 84.1(4)
F99 Sb14 F1A 85.1(4)
F99 Sb14 F3B 88.7(5)
F99 Sb14 F12B 91.8(5)
F99 Sb14 F13A 82.1(6)
F99 Sb14 F13B 90.0(4)
F1A Sb14 F13A 143.5(7)
F1B Sb14 F69 82.7(9)
F1B Sb14 F99 102.7(9)
F1B Sb14 F3B 58.9(7)
F1B Sb14 F12B 97.5(9)
F1B Sb14 F13B 142.2(7)
F3A Sb14 F69 88.5(6)
F3A Sb14 F99 89.2(6)
F3A Sb14 F1A 120.1(8)
F3A Sb14 F12A 144.2(9)
F3A Sb14 F13A 93.9(9)
F12A Sb14 F69 87.7(7)
F12A Sb14 F99 90.8(7)
F12A Sb14 F1A 95.6(5)
F12A Sb14 F13A 50.8(7)
F12B Sb14 F3B 155.7(8)
F13B Sb14 F3B 86.5(5)
F13B Sb14 F12B 117.8(8)
F43 Sb15 F68 94.4(4)
F43 Sb15 F95 90.4(3)
F43 Sb15 F104 178.5(3)
F56 Sb15 F43 94.0(3)
F56 Sb15 F68 92.3(4)
F56 Sb15 F95 86.5(4)
F56 Sb15 F104 87.4(3)
F88 Sb15 F43 91.2(3)
F88 Sb15 F56 172.6(3)
F88 Sb15 F68 92.7(4)
F88 Sb15 F95 88.1(4)
F88 Sb15 F104 87.4(3)
F95 Sb15 F68 175.1(4)
F95 Sb15 F104 89.1(4)
F104 Sb15 F68 86.1(4)
Sb5 F43 Sb15 140.0(4)
Sb9 F81 Sb10 140.0(3)
C151 N101 C267 121.3(8)
C151 N101 C73 120.8(8)
C73 N101 C267 117.8(8)
C170 N102 C190 123.2(9)
C170 N102 C237 119.7(9)
C190 N102 C237 117.0(9)
C149 N106 C152 117.8(9)
C202 N107 C261 118.4(9)
C202 N107 C262 122.5(9)
C262 N107 C261 118.9(9)
C204 N109 C48 117.6(7)
C71 N109 C204 121.4(8)
C71 N109 C48 120.9(7)
C223 N111 H111 119.3
C223 N111 C269 121.4(9)
C269 N111 H111 119.3
C224 N116 C249 116.2(10)
C62 N116 C224 123.5(9)
C62 N116 C249 120.2(10)
C153 N118 C124 118.5(8)
C168 N118 C153 120.7(8)
C168 N118 C124 120.7(8)
C199 N125 C184 121.7(8)
C199 N125 C208 120.1(9)
C208 N125 C184 118.1(9)
C197 N129 C123 117.8(8)
C213 N129 C197 121.1(8)
C213 N129 C123 120.9(7)
C234 N130 H130 119.5
C234 N130 C128 121.1(9)
C128 N130 H130 119.5
C187 C136 H136 119.3
N133 C136 H136 119.3
N133 C136 C187 121.3(9)
C113 C140 C188 116.7(9)
N139 C140 C188 120.5(9)
N139 C140 C113 122.8(8)
C258 C141 C226 116.1(10)
N157 C141 C226 121.1(10)
N157 C141 C258 122.7(8)
C158 C142 H142 121.1
C166 C142 H142 121.1
C166 C142 C158 117.9(10)
C246 C145 C245 113.5(12)
N225 C145 C245 124.0(10)
N225 C145 C246 122.4(12)
C268 C146 C206 117.1(9)
N138 C146 C206 120.2(9)
N138 C146 C268 122.7(9)
C155 C147 H147 120.1
C155 C147 C100 119.7(10)
C100 C147 H147 120.1
C70 C148 H148 118.7
N135 C148 H148 118.7
N135 C148 C70 122.7(9)
N106 C149 H149 118.7
N106 C149 C80 122.7(9)
C80 C149 H149 118.7
N101 C151 C266 122.6(9)
N101 C151 C108 120.6(8)
C266 C151 C108 116.8(9)
N106 C152 H152 118.5
C263 C152 N106 123.0(10)
C263 C152 H152 118.5
N118 C153 H15A 109.5
N118 C153 H15B 109.5
N118 C153 H15C 109.5
H15A C153 H15B 109.5
H15A C153 H15C 109.5
H15B C153 H15C 109.5
C147 C155 H155 119.3
N174 C155 C147 121.4(11)
N174 C155 H155 119.3
C213 C156 H156 118.9
C234 C156 H156 118.9
C234 C156 C213 122.3(9)
N44 C158 C142 122.7(9)
N44 C158 C74 122.1(10)
C74 C158 C142 115.2(9)
N82 C159 H159 119.3
N82 C159 C112 121.5(9)
C112 C159 H159 119.3
C210 C160 H160 118.4
N91 C160 H160 118.4
N91 C160 C210 123.1(10)
C212 C161 H161 120.5
C212 C161 C229 119.0(9)
C229 C161 H161 120.5
C113 C163 H163 119.5
N182 C163 H163 119.5
N182 C163 C113 121.0(10)
C74 C164 H164 118.0
N89 C164 H164 118.0
N89 C164 C74 123.9(10)
N102 C170 C194 122.0(9)
N102 C170 C215 119.5(10)
C194 C170 C215 118.5(10)
H17D C171 H17E 109.5
H17D C171 H17F 109.5
H17E C171 H17F 109.5
N55 C171 H17D 109.5
N55 C171 H17E 109.5
N55 C171 H17F 109.5
C188 C173 H173 118.5
N182 C173 H173 118.5
N182 C173 C188 122.9(10)
C202 C175 H175 120.2
C131 C175 H175 120.2
C131 C175 C202 119.6(9)
C62 C176 H176 118.7
C87 C176 H176 118.7
C87 C176 C62 122.5(10)
H17A C177 H17B 109.5
H17A C177 H17C 109.5
H17B C177 H17C 109.5
N139 C177 H17A 109.5
N139 C177 H17B 109.5
N139 C177 H17C 109.5
H17G C179 H17H 109.5
H17G C179 H17I 109.5
H17H C179 H17I 109.5
N55 C179 H17G 109.5
N55 C179 H17H 109.5
N55 C179 H17I 109.5
H18A C181 H18B 109.5
H18A C181 H18C 109.5
H18B C181 H18C 109.5
N162 C181 H18A 109.5
N162 C181 H18B 109.5
N162 C181 H18C 109.5
H18G C183 H18H 109.5
H18G C183 H18I 109.5
H18H C183 H18I 109.5
N178 C183 H18G 109.5
N178 C183 H18H 109.5
N178 C183 H18I 109.5
N125 C184 H18D 109.5
N125 C184 H18E 109.5
N125 C184 H18F 109.5
H18D C184 H18E 109.5
H18D C184 H18F 109.5
H18E C184 H18F 109.5
C263 C185 C80 115.7(9)
N137 C185 C263 123.1(9)
N137 C185 C80 121.2(10)
C231 C186 H186 119.2
N143 C186 H186 119.2
N143 C186 C231 121.6(10)
C136 C187 H187 120.0
C136 C187 C198 120.0(10)
C198 C187 H187 120.0
C140 C188 H188 120.9
C173 C188 C140 118.2(10)
C173 C188 H188 120.9
C207 C189 H189 118.2
N133 C189 H189 118.2
N133 C189 C207 123.7(10)
N102 C190 H19D 109.5
N102 C190 H19E 109.5
N102 C190 H19F 109.5
H19D C190 H19E 109.5
H19D C190 H19F 109.5
H19E C190 H19F 109.5
C170 C194 H194 122.1
C170 C194 C250 115.8(10)
C250 C194 H194 122.1
H19G C196 H19H 109.5
H19G C196 H19I 109.5
H19H C196 H19I 109.5
N44 C196 H19G 109.5
N44 C196 H19H 109.5
N44 C196 H19I 109.5
N129 C197 H19A 109.5
N129 C197 H19B 109.5
N129 C197 H19C 109.5
H19A C197 H19B 109.5
H19A C197 H19C 109.5
H19B C197 H19C 109.5
C187 C198 C207 117.5(9)
N178 C198 C187 121.8(9)
N178 C198 C207 120.7(8)
N125 C199 C205 120.7(10)
N125 C199 C228 122.7(9)
C228 C199 C205 116.6(10)
H20D C200 H20E 109.5
H20D C200 H20F 109.5
H20E C200 H20F 109.5
N138 C200 H20D 109.5
N138 C200 H20E 109.5
N138 C200 H20F 109.5
H20G C201 H20H 109.5
H20G C201 H20I 109.5
H20H C201 H20I 109.5
N137 C201 H20G 109.5
N137 C201 H20H 109.5
N137 C201 H20I 109.5
N107 C202 C175 120.6(9)
N107 C202 C210 121.8(9)
C210 C202 C175 117.6(9)
N109 C204 H20A 109.5
N109 C204 H20B 109.5
N109 C204 H20C 109.5
H20A C204 H20B 109.5
H20A C204 H20C 109.5
H20B C204 H20C 109.5
C199 C205 H205 119.0
C255 C205 C199 122.0(12)
C255 C205 H205 119.0
C146 C206 H206 120.7
C223 C206 C146 118.6(10)
C223 C206 H206 120.7
C189 C207 C198 118.6(9)
C189 C207 H207 120.7
C198 C207 H207 120.7
N125 C208 H20J 109.5
N125 C208 H20K 109.5
N125 C208 H20L 109.5
H20J C208 H20K 109.5
H20J C208 H20L 109.5
H20K C208 H20L 109.5
C275 C209 H209 118.0
N174 C209 H209 118.0
N174 C209 C275 124.0(12)
C160 C210 C202 119.1(9)
C160 C210 H210 120.5
C202 C210 H210 120.5
C258 C211 H211 119.4
N217 C211 H211 119.4
N217 C211 C258 121.1(12)
C161 C212 H212 119.3
N75 C212 C161 121.4(10)
N75 C212 H212 119.3
N129 C213 C156 122.5(8)
N129 C213 C265 121.5(9)
C156 C213 C265 116.0(9)
C266 C214 H214 119.8
N85 C214 H214 119.8
N85 C214 C266 120.5(9)
C170 C215 H215 119.8
C252 C215 C170 120.3(12)
C252 C215 H215 119.8
H21A C216 H21B 109.5
H21A C216 H21C 109.5
H21B C216 H21C 109.5
N191 C216 H21A 109.5
N191 C216 H21B 109.5
N191 C216 H21C 109.5
C226 C218 H218 119.0
N217 C218 H218 119.0
N217 C218 C226 122.1(11)
C222 C221 H221 119.4
C227 C221 H221 119.4
C227 C221 C222 121.3(11)
C221 C222 C120 115.6(9)
N134 C222 C221 122.0(9)
N134 C222 C120 122.4(9)
N111 C223 C206 122.1(10)
N111 C223 H223 119.0
C206 C223 H223 119.0
N116 C224 H22A 109.5
N116 C224 H22B 109.5
N116 C224 H22C 109.5
H22A C224 H22B 109.5
H22A C224 H22C 109.5
H22B C224 H22C 109.5
C141 C226 H226 120.5
C218 C226 C141 119.1(11)
C218 C226 H226 120.5
C221 C227 H227 119.1
N78 C227 C221 121.9(11)
N78 C227 H227 119.1
C199 C228 H228 121.1
C199 C228 C253 117.7(11)
C253 C228 H228 121.1
C161 C229 C97 116.6(9)
N162 C229 C161 122.8(9)
N162 C229 C97 120.6(9)
H23J C230 H23K 109.5
H23J C230 H23L 109.5
H23K C230 H23L 109.5
N157 C230 H23J 109.5
N157 C230 H23K 109.5
N157 C230 H23L 109.5
C186 C231 H231 120.2
C186 C231 C62 119.6(9)
C62 C231 H231 120.2
H23M C232 H23N 109.5
H23M C232 H23O 109.5
H23N C232 H23O 109.5
N44 C232 H23M 109.5
N44 C232 H23N 109.5
N44 C232 H23O 109.5
H23P C233 H23Q 109.5
H23P C233 H23R 109.5
H23Q C233 H23R 109.5
N225 C233 H23P 109.5
N225 C233 H23Q 109.5
N225 C233 H23R 109.5
N130 C234 H234 120.3
C156 C234 N130 119.4(10)
C156 C234 H234 120.3
H23D C235 H23E 109.5
H23D C235 H23F 109.5
H23E C235 H23F 109.5
N134 C235 H23D 109.5
N134 C235 H23E 109.5
N134 C235 H23F 109.5
N85 C236 H236 118.4
N85 C236 C108 123.1(10)
C108 C236 H236 118.4
N102 C237 H23G 109.5
N102 C237 H23H 109.5
N102 C237 H23I 109.5
H23G C237 H23H 109.5
H23G C237 H23I 109.5
H23H C237 H23I 109.5
H23A C238 H23B 109.5
H23A C238 H23C 109.5
H23B C238 H23C 109.5
N162 C238 H23A 109.5
N162 C238 H23B 109.5
N162 C238 H23C 109.5
C241 C240 H240 119.2
C241 C240 C168 121.7(11)
C168 C240 H240 119.2
C240 C241 H241 118.4
C240 C241 N242 123.3(13)
N242 C241 H241 118.4
C244 C243 H243 120.1
C244 C243 C168 119.8(11)
C168 C243 H243 120.1
C243 C244 H244 119.8
N242 C244 C243 120.4(10)
N242 C244 H244 119.8
C145 C245 H245 123.5
C145 C245 C278 113.0(10)
C278 C245 H245 123.5
C145 C246 H246 112.5
C279 C246 C145 135(2)
C279 C246 H246 112.5
H24D C247 H24E 109.5
H24D C247 H24F 109.5
H24E C247 H24F 109.5
N191 C247 H24D 109.5
N191 C247 H24E 109.5
N191 C247 H24F 109.5
N75 C248 H248 119.3
N75 C248 C97 121.3(9)
C97 C248 H248 119.3
N116 C249 H24A 109.5
N116 C249 H24B 109.5
N116 C249 H24C 109.5
H24A C249 H24B 109.5
H24A C249 H24C 109.5
H24B C249 H24C 109.5
C194 C250 H250 118.1
N251 C250 C194 123.8(11)
N251 C250 H250 118.1
C215 C252 H252 118.8
N251 C252 C215 122.4(12)
N251 C252 H252 118.8
C228 C253 H253 119.1
N254 C253 C228 121.9(12)
N254 C253 H253 119.1
C205 C255 H255 119.4
N254 C255 C205 121.3(12)
N254 C255 H255 119.4
H25D C256 H25E 109.5
H25D C256 H25F 109.5
H25E C256 H25F 109.5
N178 C256 H25D 109.5
N178 C256 H25E 109.5
N178 C256 H25F 109.5
H25G C257 H25H 109.5
H25G C257 H25I 109.5
H25H C257 H25I 109.5
N157 C257 H25G 109.5
N157 C257 H25H 109.5
N157 C257 H25I 109.5
C141 C258 H258 119.7
C211 C258 C141 120.5(10)
C211 C258 H258 119.7
H25A C259 H25B 109.5
H25A C259 H25C 109.5
H25B C259 H25C 109.5
N134 C259 H25A 109.5
N134 C259 H25B 109.5
N134 C259 H25C 109.5
N78 C260 H260 119.8
C120 C260 H260 119.8
C120 C260 N78 120.4(10)
N107 C261 H26G 109.5
N107 C261 H26H 109.5
N107 C261 H26I 109.5
H26G C261 H26H 109.5
H26G C261 H26I 109.5
H26H C261 H26I 109.5
N107 C262 H26J 109.5
N107 C262 H26K 109.5
N107 C262 H26L 109.5
H26J C262 H26K 109.5
H26J C262 H26L 109.5
H26K C262 H26L 109.5
C152 C263 C185 121.5(9)
C152 C263 H263 119.2
C185 C263 H263 119.2
H26D C264 H26E 109.5
H26D C264 H26F 109.5
H26E C264 H26F 109.5
N137 C264 H26D 109.5
N137 C264 H26E 109.5
N137 C264 H26F 109.5
C213 C265 H265 120.0
C128 C265 C213 120.1(10)
C128 C265 H265 120.0
C151 C266 H266 119.5
C214 C266 C151 121.0(10)
C214 C266 H266 119.5
N101 C267 H26A 109.5
N101 C267 H26B 109.5
N101 C267 H26C 109.5
H26A C267 H26B 109.5
H26A C267 H26C 109.5
H26B C267 H26C 109.5
C146 C268 H268 119.3
C269 C268 C146 121.4(10)
C269 C268 H268 119.3
N111 C269 H269 120.3
C268 C269 N111 119.4(10)
C268 C269 H269 120.3
H27A C270 H27B 109.5
H27A C270 H27C 109.5
H27B C270 H27C 109.5
N138 C270 H27A 109.5
N138 C270 H27B 109.5
N138 C270 H27C 109.5
C209 C275 H275 119.3
C209 C275 C100 121.3(12)
C100 C275 H275 119.3
C158 N44 C196 120.8(9)
C158 N44 C232 121.5(10)
C196 N44 C232 117.5(10)
C58 N45 C114 121.5(8)
C58 N45 C132 122.9(8)
C114 N45 C132 115.7(8)
N109 C48 H48A 109.5
N109 C48 H48B 109.5
N109 C48 H48C 109.5
H48A C48 H48B 109.5
H48A C48 H48C 109.5
H48B C48 H48C 109.5
C179 N55 C171 118.1(8)
C66 N55 C171 119.7(8)
C66 N55 C179 121.7(7)
N45 C58 C90 121.4(9)
N45 C58 C92 122.4(8)
C90 C58 C92 116.2(9)
N116 C62 C176 121.6(10)
N116 C62 C231 122.7(9)
C176 C62 C231 115.7(9)
C92 C65 H65 119.3
N150 C65 H65 119.3
N150 C65 C92 121.4(10)
N55 C66 C70 119.3(9)
N55 C66 C126 123.1(8)
C126 C66 C70 117.6(9)
C148 C70 C66 117.9(9)
C148 C70 H70 121.1
C66 C70 H70 121.1
N109 C71 C112 121.7(8)
N109 C71 C122 121.4(8)
C122 C71 C112 116.8(9)
N101 C73 H73A 109.5
N101 C73 H73B 109.5
N101 C73 H73C 109.5
H73A C73 H73B 109.5
H73A C73 H73C 109.5
H73B C73 H73C 109.5
C158 C74 H74 119.5
C164 C74 C158 120.9(11)
C164 C74 H74 119.5
C212 N75 H75 119.7
C248 N75 C212 120.6(9)
C248 N75 H75 119.7
N82 C77 H77 119.7
N82 C77 C122 120.6(9)
C122 C77 H77 119.7
C227 N78 C260 120.7(9)
C227 N78 H78 119.7
C260 N78 H78 119.7
C149 C80 C185 119.3(10)
C149 C80 H80 120.3
C185 C80 H80 120.3
C159 N82 H82 119.4
C77 N82 C159 121.1(9)
C77 N82 H82 119.4
C236 N85 C214 119.1(9)
C176 C87 H87 119.2
C176 C87 N143 121.6(9)
N143 C87 H87 119.2
C164 N89 C166 119.3(10)
C58 C90 H90 120.2
C121 C90 C58 119.6(10)
C121 C90 H90 120.2
C131 N91 C160 118.5(8)
C58 C92 H92 120.0
C65 C92 C58 120.0(9)
C65 C92 H92 120.0
H96A C96 H96B 109.5
H96A C96 H96C 109.5
H96B C96 H96C 109.5
N139 C96 H96A 109.5
N139 C96 H96B 109.5
N139 C96 H96C 109.5
C229 C97 H97 119.5
C248 C97 C229 120.9(10)
C248 C97 H97 119.5
C147 C100 C275 114.0(10)
N191 C100 C147 123.3(9)
N191 C100 C275 122.7(10)
C151 C108 H108 120.3
C236 C108 C151 119.4(9)
C236 C108 H108 120.3
C159 C112 C71 119.2(9)
C159 C112 H112 120.4
C71 C112 H112 120.4
C140 C113 H113 119.7
C163 C113 C140 120.7(9)
C163 C113 H113 119.7
N45 C114 H11A 109.5
N45 C114 H11B 109.5
N45 C114 H11C 109.5
H11A C114 H11B 109.5
H11A C114 H11C 109.5
H11B C114 H11C 109.5
C126 C115 H115 118.2
C126 C115 N135 123.5(10)
N135 C115 H115 118.2
C222 C120 H120 119.9
C260 C120 C222 120.1(10)
C260 C120 H120 119.9
C90 C121 H121 118.6
N150 C121 C90 122.8(10)
N150 C121 H121 118.6
C71 C122 H122 119.7
C77 C122 C71 120.7(9)
C77 C122 H122 119.7
N129 C123 H12A 109.5
N129 C123 H12B 109.5
N129 C123 H12C 109.5
H12A C123 H12B 109.5
H12A C123 H12C 109.5
H12B C123 H12C 109.5
N118 C124 H12D 109.5
N118 C124 H12E 109.5
N118 C124 H12F 109.5
H12D C124 H12E 109.5
H12D C124 H12F 109.5
H12E C124 H12F 109.5
C66 C126 H126 120.0
C115 C126 C66 120.0(9)
C115 C126 H126 120.0
N130 C128 H128 119.4
C265 C128 N130 121.1(9)
C265 C128 H128 119.4
C175 C131 H131 119.0
N91 C131 C175 122.1(9)
N91 C131 H131 119.0
N45 C132 H13A 109.5
N45 C132 H13B 109.5
N45 C132 H13C 109.5
H13A C132 H13B 109.5
H13A C132 H13C 109.5
H13B C132 H13C 109.5
C189 N133 C136 118.9(9)
C222 N134 C235 122.0(9)
C222 N134 C259 121.2(8)
C259 N134 C235 116.8(8)
C148 N135 C115 118.2(9)
C185 N137 C201 122.7(9)
C185 N137 C264 120.2(9)
C201 N137 C264 117.0(9)
C146 N138 C200 121.8(8)
C146 N138 C270 122.2(9)
C200 N138 C270 116.0(8)
C140 N139 C177 122.6(8)
C140 N139 C96 121.2(8)
C177 N139 C96 116.2(9)
C186 N143 C87 118.9(9)
C65 N150 C121 119.9(9)
C141 N157 C230 121.4(9)
C141 N157 C257 122.6(9)
C257 N157 C230 116.0(9)
C181 N162 C238 115.7(10)
C229 N162 C181 123.1(9)
C229 N162 C238 121.2(10)
Sb11 F67A Sb7 138.5(11)
Sb7 F67B Sb11 140.0(5)
Sb4 F1A Sb14 139.8(5)
Sb14 F1B Sb4 141.6(11)
Sb13 F10A Sb8 137.9(9)
Sb8 F10B Sb13 139.9(6)
F13A F12A Sb14 66.5(7)
F12A F13A Sb14 62.7(6)
C142 C166 H166 118.6
N89 C166 C142 122.8(11)
N89 C166 H166 118.6
N118 C168 C240 122.8(8)
N118 C168 C243 121.9(9)
C240 C168 C243 115.3(9)
C209 N174 C155 119.5(11)
C183 N178 C256 115.4(8)
C198 N178 C183 123.9(8)
C198 N178 C256 120.6(8)
C173 N182 C163 120.3(9)
C216 N191 C247 117.4(10)
C100 N191 C216 120.2(10)
C100 N191 C247 121.5(10)
C218 N217 C211 120.9(12)
C145 N225 C233 124.3(13)
C145 N225 C277 120.6(13)
C233 N225 C277 114.5(14)
C252 N251 C250 119.1(11)
C255 N254 C253 120.3(11)
C241 N242 C244 119.5(11)
C279 N276 C278 127.9(14)
C245 C278 H278 122.1
N276 C278 C245 115.8(11)
N276 C278 H278 122.1
C246 C279 N276 114.8(18)
C246 C279 H279 122.6
N276 C279 H279 122.6
N225 C277 H27D 109.5
N225 C277 H27E 109.5
N225 C277 H27F 109.5
H27D C277 H27E 109.5
H27D C277 H27F 109.5
H27E C277 H27F 109.5

loop_
_geom_bond_atom_site_label_1
_geom_bond_atom_site_label_2
_geom_bond_distance
Sb1 F18 2.114(5)
Sb1 F19 1.935(5)
Sb1 F31 2.045(5)
Sb1 F38 2.160(6)
Sb1 F50 2.092(5)
Sb2 F17 2.251(5)
Sb2 F21 2.001(5)
Sb2 F22 2.057(5)
Sb2 F23 1.911(5)
Sb2 F26 2.118(5)
Sb3 F16 2.000(5)
Sb3 F24 2.126(5)
Sb3 F25 1.911(6)
Sb3 F34 2.266(5)
Sb3 F49 2.057(5)
Sb4 F103 1.852(7)
Sb4 F1A 1.885(8)
Sb4 F1B 1.888(11)
Sb4 F11A 1.863(14)
Sb4 F11B 1.891(9)
Sb4 F14A 1.880(13)
Sb4 F14B 1.888(10)
Sb4 F18A 1.884(17)
Sb4 F18B 1.917(9)
Sb4 F169 1.839(6)
Sb5 F42 1.888(6)
Sb5 F43 1.881(7)
Sb5 F63 1.880(6)
Sb5 F76 1.899(7)
Sb5 F167 1.883(7)
Sb5 F98 1.897(7)
Sb6 F20 1.957(6)
Sb6 F27 2.096(5)
Sb6 F29 2.085(6)
Sb6 F39 2.154(5)
Sb6 F40 2.036(5)
Sb7 F28 1.858(6)
Sb7 F33 1.892(7)
Sb7 F52 1.890(7)
Sb7 F64 1.905(6)
Sb7 F67A 1.929(12)
Sb7 F67B 1.877(7)
Sb7 F2A 1.904(8)
Sb7 F2B 1.928(16)
Sb8 F35 1.882(6)
Sb8 F46 1.856(6)
Sb8 F54 1.866(6)
Sb8 F83 1.872(6)
Sb8 F7A 1.934(11)
Sb8 F7B 1.859(12)
Sb8 F10A 1.931(11)
Sb8 F10B 1.886(7)
Sb9 F41 1.881(6)
Sb9 F60 1.893(6)
Sb9 F81 1.882(6)
Sb9 F84 1.903(6)
Sb9 F93 1.873(5)
Sb9 F110 1.872(5)
Sb10 F30 1.891(6)
Sb10 F36 1.890(5)
Sb10 F47 1.892(6)
Sb10 F57 1.895(6)
Sb10 F72 1.899(6)
Sb10 F81 1.913(6)
Sb11 F32 1.863(6)
Sb11 F53 1.864(6)
Sb11 F59 1.866(6)
Sb11 F79 1.907(6)
Sb11 F117 1.885(6)
Sb11 F67A 1.894(11)
Sb11 F67B 1.928(7)
Sb12 F37 2.051(6)
Sb12 F51 2.129(6)
Sb12 F61 2.154(5)
Sb12 F94 1.983(5)
Sb12 F6A 1.932(11)
Sb12 F6B 1.940(14)
Sb13 F8A 1.935(10)
Sb13 F8B 1.911(12)
Sb13 F9A 1.851(10)
Sb13 F9B 1.911(12)
Sb13 F10A 1.890(10)
Sb13 F10B 1.910(8)
Sb13 F15A 1.843(12)
Sb13 F15B 1.856(13)
Sb13 F16A 1.893(12)
Sb13 F16B 1.861(11)
Sb13 F17A 1.923(13)
Sb13 F17B 1.955(11)
Sb14 F69 1.890(6)
Sb14 F99 1.894(6)
Sb14 F1A 1.902(8)
Sb14 F1B 1.878(12)
Sb14 F3A 1.848(12)
Sb14 F3B 1.926(10)
Sb14 F12A 1.868(11)
Sb14 F12B 1.914(12)
Sb14 F13A 1.926(13)
Sb14 F13B 1.910(9)
Sb15 F43 1.883(6)
Sb15 F56 1.883(6)
Sb15 F68 1.902(8)
Sb15 F88 1.857(6)
Sb15 F95 1.889(8)
Sb15 F104 1.894(6)
N101 C151 1.361(12)
N101 C267 1.449(12)
N101 C73 1.438(11)
N102 C170 1.334(12)
N102 C190 1.457(13)
N102 C237 1.475(12)
N106 C149 1.331(13)
N106 C152 1.355(13)
N107 C202 1.365(12)
N107 C261 1.463(13)
N107 C262 1.402(14)
N109 C204 1.442(11)
N109 C48 1.457(11)
N109 C71 1.359(12)
N111 H111 0.8600
N111 C223 1.339(13)
N111 C269 1.354(13)
N116 C224 1.423(14)
N116 C249 1.457(12)
N116 C62 1.327(13)
N118 C153 1.439(12)
N118 C124 1.452(11)
N118 C168 1.338(12)
N125 C184 1.466(13)
N125 C199 1.351(11)
N125 C208 1.445(12)
N129 C197 1.455(10)
N129 C213 1.335(12)
N129 C123 1.464(12)
N130 H130 0.8600
N130 C234 1.360(12)
N130 C128 1.366(13)
C136 H136 0.9300
C136 C187 1.376(14)
C136 N133 1.351(14)
C140 C188 1.409(12)
C140 C113 1.390(13)
C140 N139 1.349(12)
C141 C226 1.409(13)
C141 C258 1.402(14)
C141 N157 1.319(12)
C142 H142 0.9300
C142 C158 1.424(13)
C142 C166 1.370(15)
C145 C245 1.441(15)
C145 C246 1.343(14)
C145 N225 1.325(13)
C146 C206 1.425(13)
C146 C268 1.405(14)
C146 N138 1.343(12)
C147 H147 0.9300
C147 C155 1.378(15)
C147 C100 1.407(13)
C148 H148 0.9300
C148 C70 1.393(14)
C148 N135 1.346(13)
C149 H149 0.9300
C149 C80 1.368(13)
C151 C266 1.391(12)
C151 C108 1.397(13)
C152 H152 0.9300
C152 C263 1.332(14)
C153 H15A 0.9600
C153 H15B 0.9600
C153 H15C 0.9600
C155 H155 0.9300
C155 N174 1.340(15)
C156 H156 0.9300
C156 C213 1.399(14)
C156 C234 1.345(14)
C158 N44 1.324(12)
C158 C74 1.408(13)
C159 H159 0.9300
C159 N82 1.331(12)
C159 C112 1.356(13)
C160 H160 0.9300
C160 C210 1.353(14)
C160 N91 1.350(13)
C161 H161 0.9300
C161 C212 1.367(15)
C161 C229 1.385(13)
C163 H163 0.9300
C163 C113 1.365(13)
C163 N182 1.337(12)
C164 H164 0.9300
C164 C74 1.314(16)
C164 N89 1.282(16)
C170 C194 1.369(14)
C170 C215 1.420(13)
C171 H17D 0.9600
C171 H17E 0.9600
C171 H17F 0.9600
C171 N55 1.480(11)
C173 H173 0.9300
C173 C188 1.392(16)
C173 N182 1.288(15)
C175 H175 0.9300
C175 C202 1.416(13)
C175 C131 1.356(13)
C176 H176 0.9300
C176 C62 1.395(13)
C176 C87 1.319(14)
C177 H17A 0.9600
C177 H17B 0.9600
C177 H17C 0.9600
C177 N139 1.426(13)
C179 H17G 0.9600
C179 H17H 0.9600
C179 H17I 0.9600
C179 N55 1.452(12)
C181 H18A 0.9600
C181 H18B 0.9600
C181 H18C 0.9600
C181 N162 1.429(14)
C183 H18G 0.9600
C183 H18H 0.9600
C183 H18I 0.9600
C183 N178 1.458(11)
C184 H18D 0.9600
C184 H18E 0.9600
C184 H18F 0.9600
C185 C263 1.380(14)
C185 C80 1.433(12)
C185 N137 1.340(12)
C186 H186 0.9300
C186 C231 1.378(14)
C186 N143 1.345(12)
C187 H187 0.9300
C187 C198 1.405(12)
C188 H188 0.9300
C189 H189 0.9300
C189 C207 1.353(13)
C189 N133 1.344(12)
C190 H19D 0.9600
C190 H19E 0.9600
C190 H19F 0.9600
C194 H194 0.9300
C194 C250 1.446(17)
C196 H19G 0.9600
C196 H19H 0.9600
C196 H19I 0.9600
C196 N44 1.454(13)
C197 H19A 0.9600
C197 H19B 0.9600
C197 H19C 0.9600
C198 C207 1.417(13)
C198 N178 1.337(12)
C199 C205 1.415(12)
C199 C228 1.368(14)
C200 H20D 0.9600
C200 H20E 0.9600
C200 H20F 0.9600
C200 N138 1.463(13)
C201 H20G 0.9600
C201 H20H 0.9600
C201 H20I 0.9600
C201 N137 1.434(13)
C202 C210 1.388(14)
C204 H20A 0.9600
C204 H20B 0.9600
C204 H20C 0.9600
C205 H205 0.9300
C205 C255 1.343(15)
C206 H206 0.9300
C206 C223 1.352(13)
C207 H207 0.9300
C208 H20J 0.9600
C208 H20K 0.9600
C208 H20L 0.9600
C209 H209 0.9300
C209 C275 1.316(16)
C209 N174 1.274(16)
C210 H210 0.9300
C211 H211 0.9300
C211 C258 1.359(15)
C211 N217 1.343(15)
C212 H212 0.9300
C212 N75 1.322(12)
C213 C265 1.446(12)
C214 H214 0.9300
C214 C266 1.367(14)
C214 N85 1.358(13)
C215 H215 0.9300
C215 C252 1.356(16)
C216 H21A 0.9600
C216 H21B 0.9600
C216 H21C 0.9600
C216 N191 1.464(14)
C218 H218 0.9300
C218 C226 1.394(18)
C218 N217 1.285(18)
C221 H221 0.9300
C221 C222 1.406(13)
C221 C227 1.321(14)
C222 C120 1.413(14)
C222 N134 1.352(12)
C223 H223 0.9300
C224 H22A 0.9600
C224 H22B 0.9600
C224 H22C 0.9600
C226 H226 0.9300
C227 H227 0.9300
C227 N78 1.307(15)
C228 H228 0.9300
C228 C253 1.432(16)
C229 C97 1.405(13)
C229 N162 1.339(13)
C230 H23J 0.9600
C230 H23K 0.9600
C230 H23L 0.9600
C230 N157 1.454(12)
C231 H231 0.9300
C231 C62 1.408(14)
C232 H23M 0.9600
C232 H23N 0.9600
C232 H23O 0.9600
C232 N44 1.459(14)
C233 H23P 0.9600
C233 H23Q 0.9600
C233 H23R 0.9600
C233 N225 1.401(18)
C234 H234 0.9300
C235 H23D 0.9600
C235 H23E 0.9600
C235 H23F 0.9600
C235 N134 1.444(12)
C236 H236 0.9300
C236 N85 1.322(12)
C236 C108 1.364(14)
C237 H23G 0.9600
C237 H23H 0.9600
C237 H23I 0.9600
C238 H23A 0.9600
C238 H23B 0.9600
C238 H23C 0.9600
C238 N162 1.457(12)
C240 H240 0.9300
C240 C241 1.292(15)
C240 C168 1.407(14)
C241 H241 0.9300
C241 N242 1.334(15)
C243 H243 0.9300
C243 C244 1.383(16)
C243 C168 1.415(13)
C244 H244 0.9300
C244 N242 1.339(16)
C245 H245 0.9300
C245 C278 1.522(13)
C246 H246 0.9300
C246 C279 1.19(2)
C247 H24D 0.9600
C247 H24E 0.9600
C247 H24F 0.9600
C247 N191 1.467(15)
C248 H248 0.9300
C248 N75 1.316(13)
C248 C97 1.324(13)
C249 H24A 0.9600
C249 H24B 0.9600
C249 H24C 0.9600
C250 H250 0.9300
C250 N251 1.315(17)
C252 H252 0.9300
C252 N251 1.310(18)
C253 H253 0.9300
C253 N254 1.326(16)
C255 H255 0.9300
C255 N254 1.299(17)
C256 H25D 0.9600
C256 H25E 0.9600
C256 H25F 0.9600
C256 N178 1.484(13)
C257 H25G 0.9600
C257 H25H 0.9600
C257 H25I 0.9600
C257 N157 1.446(14)
C258 H258 0.9300
C259 H25A 0.9600
C259 H25B 0.9600
C259 H25C 0.9600
C259 N134 1.432(13)
C260 H260 0.9300
C260 N78 1.356(13)
C260 C120 1.346(14)
C261 H26G 0.9600
C261 H26H 0.9600
C261 H26I 0.9600
C262 H26J 0.9600
C262 H26K 0.9600
C262 H26L 0.9600
C263 H263 0.9300
C264 H26D 0.9600
C264 H26E 0.9600
C264 H26F 0.9600
C264 N137 1.440(13)
C265 H265 0.9300
C265 C128 1.329(14)
C266 H266 0.9300
C267 H26A 0.9600
C267 H26B 0.9600
C267 H26C 0.9600
C268 H268 0.9300
C268 C269 1.351(13)
C269 H269 0.9300
C270 H27A 0.9600
C270 H27B 0.9600
C270 H27C 0.9600
C270 N138 1.467(12)
C275 H275 0.9300
C275 C100 1.425(12)
N45 C58 1.344(11)
N45 C114 1.447(12)
N45 C132 1.458(11)
C48 H48A 0.9600
C48 H48B 0.9600
C48 H48C 0.9600
N55 C66 1.348(12)
C58 C90 1.416(13)
C58 C92 1.417(14)
C65 H65 0.9300
C65 C92 1.368(12)
C65 N150 1.332(12)
C66 C70 1.431(12)
C66 C126 1.412(13)
C70 H70 0.9300
C71 C112 1.422(12)
C71 C122 1.390(13)
C73 H73A 0.9600
C73 H73B 0.9600
C73 H73C 0.9600
C74 H74 0.9300
N75 H75 0.8600
C77 H77 0.9300
C77 N82 1.331(12)
C77 C122 1.360(14)
N78 H78 0.8600
C80 H80 0.9300
N82 H82 0.8600
C87 H87 0.9300
C87 N143 1.352(13)
N89 C166 1.323(15)
C90 H90 0.9300
C90 C121 1.348(13)
N91 C131 1.337(13)
C92 H92 0.9300
C96 H96A 0.9600
C96 H96B 0.9600
C96 H96C 0.9600
C96 N139 1.448(11)
C97 H97 0.9300
C100 N191 1.311(12)
C108 H108 0.9300
C112 H112 0.9300
C113 H113 0.9300
C114 H11A 0.9600
C114 H11B 0.9600
C114 H11C 0.9600
C115 H115 0.9300
C115 C126 1.331(14)
C115 N135 1.363(13)
C120 H120 0.9300
C121 H121 0.9300
C121 N150 1.333(14)
C122 H122 0.9300
C123 H12A 0.9600
C123 H12B 0.9600
C123 H12C 0.9600
C124 H12D 0.9600
C124 H12E 0.9600
C124 H12F 0.9600
C126 H126 0.9300
C128 H128 0.9300
C131 H131 0.9300
C132 H13A 0.9600
C132 H13B 0.9600
C132 H13C 0.9600
F12A F13A 1.63(2)
C166 H166 0.9300
N225 C277 1.424(18)
N276 C278 1.336(15)
N276 C279 1.26(2)
C278 H278 0.9300
C279 H279 0.9300
C277 H27D 0.9600
C277 H27E 0.9600
C277 H27F 0.9600

loop_
_geom_torsion_atom_site_label_1
_geom_torsion_atom_site_label_2
_geom_torsion_atom_site_label_3
_geom_torsion_atom_site_label_4
_geom_torsion
F28 Sb7 F67B Sb11 44.5(10)
F32 Sb11 F67A Sb7 104.4(19)
F35 Sb8 F10B Sb13 81.2(11)
F42 Sb5 F43 Sb15 39.5(7)
F46 Sb8 F10B Sb13 -98.4(11)
F52 Sb7 F67B Sb11 -45.9(9)
F53 Sb11 F67A Sb7 166.5(7)
F54 Sb8 F10B Sb13 -167.5(9)
F56 Sb15 F43 Sb5 -47.6(7)
F59 Sb11 F67A Sb7 -158(2)
F60 Sb9 F81 Sb10 132.8(6)
F63 Sb5 F43 Sb15 -142.3(7)
F64 Sb7 F67B Sb11 -132.7(9)
F68 Sb15 F43 Sb5 45.0(7)
F69 Sb14 F1B Sb4 -99(3)
F69 Sb14 F12A F13A -95.2(9)
F76 Sb5 F43 Sb15 129.3(7)
F79 Sb11 F67A Sb7 23(2)
F83 Sb8 F10B Sb13 -12.3(12)
F84 Sb9 F81 Sb10 -47.3(6)
F88 Sb15 F43 Sb5 137.8(7)
F93 Sb9 F81 Sb10 44.0(6)
N101 C151 C266 C214 -177.1(9)
N101 C151 C108 C236 177.4(9)
N102 C170 C194 C250 -177.7(9)
N102 C170 C215 C252 177.4(11)
N106 C149 C80 C185 -0.9(15)
N106 C152 C263 C185 1.4(16)
N107 C202 C210 C160 -179.7(9)
N109 C71 C112 C159 -178.6(9)
N109 C71 C122 C77 179.5(9)
N125 C199 C205 C255 -179.2(11)
N125 C199 C228 C253 178.5(10)
N129 C213 C265 C128 177.7(10)
C136 C187 C198 C207 0.5(14)
C136 C187 C198 N178 -178.6(10)
C142 C158 N44 C196 -0.4(16)
C142 C158 N44 C232 -175.5(10)
C142 C158 C74 C164 -0.4(15)
C145 C245 C278 N276 -1.0(14)
C145 C246 C279 N276 -1(3)
C146 C206 C223 N111 1.2(15)
C146 C268 C269 N111 0.1(15)
C147 C155 N174 C209 -1.4(16)
C147 C100 N191 C216 5.0(16)
C147 C100 N191 C247 174.0(10)
C149 N106 C152 C263 -1.4(15)
C152 N106 C149 C80 1.1(14)
C153 N118 C168 C240 -173.9(9)
C153 N118 C168 C243 7.6(14)
C155 C147 C100 C275 0.4(14)
C155 C147 C100 N191 -178.4(10)
C156 C213 C265 C128 -0.1(14)
C158 C142 C166 N89 1.1(15)
C160 N91 C131 C175 1.1(14)
C161 C212 N75 C248 3.1(15)
C161 C229 C97 C248 -2.2(14)
C161 C229 N162 C181 176.1(10)
C161 C229 N162 C238 -4.3(15)
C164 N89 C166 C142 0.3(16)
F167 Sb5 F43 Sb15 -51.3(7)
C170 C194 C250 N251 0.1(16)
C170 C215 C252 N251 1(2)
C171 N55 C66 C70 176.1(9)
C171 N55 C66 C126 -6.5(14)
C175 C202 C210 C160 -0.6(15)
C176 C87 N143 C186 -0.6(14)
C179 N55 C66 C70 4.9(14)
C179 N55 C66 C126 -177.7(9)
C184 N125 C199 C205 1.9(15)
C184 N125 C199 C228 -177.3(10)
C186 C231 C62 N116 -177.4(9)
C186 C231 C62 C176 3.3(14)
C187 C136 N133 C189 -1.9(16)
C187 C198 C207 C189 -2.0(14)
C187 C198 N178 C183 -179.9(10)
C187 C198 N178 C256 3.2(15)
C188 C140 C113 C163 -1.4(14)
C188 C140 N139 C177 0.2(17)
C188 C140 N139 C96 -177.8(10)
C188 C173 N182 C163 -2.7(19)
C190 N102 C170 C194 174.2(9)
C190 N102 C170 C215 -3.9(15)
C194 C170 C215 C252 -0.8(16)
C194 C250 N251 C252 -0.3(19)
C197 N129 C213 C156 1.1(14)
C197 N129 C213 C265 -176.5(9)
C199 C205 C255 N254 3(2)
C199 C228 C253 N254 -1.3(18)
C202 C175 C131 N91 0.0(15)
C204 N109 C71 C112 177.1(9)
C204 N109 C71 C122 -2.9(14)
C205 C199 C228 C253 -0.7(15)
C205 C255 N254 C253 -5(2)
C206 C146 C268 C269 0.6(14)
C206 C146 N138 C200 -6.0(14)
C206 C146 N138 C270 175.4(9)
C207 C189 N133 C136 0.3(16)
C207 C198 N178 C183 1.0(16)
C207 C198 N178 C256 -175.9(9)
C208 N125 C199 C205 178.6(10)
C208 N125 C199 C228 -0.5(15)
C209 C275 C100 C147 1.0(15)
C209 C275 C100 N191 179.9(10)
C210 C160 N91 C131 -2.0(15)
C212 C161 C229 C97 2.9(14)
C212 C161 C229 N162 -179.0(10)
C213 C156 C234 N130 -1.3(16)
C213 C265 C128 N130 1.3(16)
C215 C170 C194 C250 0.4(14)
C215 C252 N251 C250 0(2)
C221 C222 C120 C260 2.8(15)
C221 C222 N134 C235 -176.2(9)
C221 C222 N134 C259 5.5(15)
C221 C227 N78 C260 2.0(17)
C222 C221 C227 N78 0.2(17)
C223 N111 C269 C268 -0.2(14)
C224 N116 C62 C176 7.6(16)
C224 N116 C62 C231 -171.7(10)
C226 C141 C258 C211 -1.4(15)
C226 C141 N157 C230 176.2(10)
C226 C141 N157 C257 -1.8(18)
C226 C218 N217 C211 1(2)
C227 C221 C222 C120 -2.6(15)
C227 C221 C222 N134 178.3(10)
C228 C199 C205 C255 0.0(17)
C228 C253 N254 C255 4(2)
C229 C161 C212 N75 -3.4(15)
C231 C186 N143 C87 0.2(14)
C234 N130 C128 C265 -2.6(16)
C234 C156 C213 N129 -177.7(9)
C234 C156 C213 C265 0.1(15)
C237 N102 C170 C194 -1.8(15)
C237 N102 C170 C215 -179.9(9)
C240 C241 N242 C244 -1.2(18)
C241 C240 C168 N118 -177.2(10)
C241 C240 C168 C243 1.3(15)
C243 C244 N242 C241 0.9(17)
C244 C243 C168 N118 177.0(9)
C244 C243 C168 C240 -1.6(14)
C245 C145 C246 C279 0(2)
C245 C145 N225 C233 0.2(19)
C245 C145 N225 C277 -170.8(12)
C246 C145 C245 C278 1.3(13)
C246 C145 N225 C233 177.7(13)
C246 C145 N225 C277 6.7(18)
C249 N116 C62 C176 -176.6(9)
C249 N116 C62 C231 4.1(15)
C258 C141 C226 C218 4.0(17)
C258 C141 N157 C230 -1.4(16)
C258 C141 N157 C257 -179.4(12)
C258 C211 N217 C218 2.1(19)
C261 N107 C202 C175 -176.6(9)
C261 N107 C202 C210 2.5(15)
C262 N107 C202 C175 -1.4(15)
C262 N107 C202 C210 177.8(10)
C263 C185 C80 C149 0.8(14)
C263 C185 N137 C201 -178.7(10)
C263 C185 N137 C264 3.3(16)
C266 C151 C108 C236 -3.8(14)
C266 C214 N85 C236 -2.2(15)
C267 N101 C151 C266 -2.7(14)
C267 N101 C151 C108 176.0(9)
C268 C146 C206 C223 -1.3(14)
C268 C146 N138 C200 174.4(10)
C268 C146 N138 C270 -4.2(15)
C269 N111 C223 C206 -0.5(15)
C275 C209 N174 C155 3.0(18)
C275 C100 N191 C216 -173.7(10)
C275 C100 N191 C247 -4.7(16)
N44 C158 C74 C164 -179.0(10)
N45 C58 C90 C121 179.6(10)
N45 C58 C92 C65 -179.3(9)
C48 N109 C71 C112 -5.4(13)
C48 N109 C71 C122 174.5(9)
N55 C66 C70 C148 178.1(9)
N55 C66 C126 C115 179.7(10)
C58 C90 C121 N150 0.2(17)
C62 C176 C87 N143 2.5(15)
C70 C148 N135 C115 -1.6(15)
C70 C66 C126 C115 -2.8(14)
C73 N101 C151 C266 179.8(9)
C73 N101 C151 C108 -1.5(14)
C74 C158 N44 C196 178.1(10)
C74 C158 N44 C232 3.0(16)
C74 C164 N89 C166 -1.8(17)
N75 C248 C97 C229 1.9(15)
N78 C260 C120 C222 -0.7(16)
C80 C185 C263 C152 -1.1(15)
C80 C185 N137 C201 3.6(15)
C80 C185 N137 C264 -174.4(10)
N82 C159 C112 C71 -1.6(15)
N82 C77 C122 C71 -0.1(16)
N85 C214 C266 C151 -1.2(16)
N85 C236 C108 C151 0.6(16)
C87 C176 C62 N116 176.9(10)
C87 C176 C62 C231 -3.7(14)
N89 C164 C74 C158 1.9(17)
C90 C58 C92 C65 3.1(14)
C90 C121 N150 C65 2.2(17)
N91 C160 C210 C202 1.7(16)
C92 C58 C90 C121 -2.8(14)
C92 C65 N150 C121 -1.8(15)
F95 Sb15 F43 Sb5 -134.1(7)
C97 C229 N162 C181 -5.8(15)
C97 C229 N162 C238 173.8(9)
C97 C248 N75 C212 -2.4(15)
F99 Sb14 F1B Sb4 83(3)
F99 Sb14 F12A F13A 79.1(9)
C100 C147 C155 N174 -0.3(16)
F103 Sb4 F1A Sb14 -31.2(10)
F103 Sb4 F1B Sb14 110(3)
C108 C151 C266 C214 4.1(14)
C108 C236 N85 C214 2.5(15)
F110 Sb9 F81 Sb10 -138.4(6)
C112 C159 N82 C77 0.9(15)
C112 C71 C122 C77 -0.6(15)
C113 C140 C188 C173 -1.6(16)
C113 C140 N139 C177 177.1(11)
C113 C140 N139 C96 -0.9(15)
C113 C163 N182 C173 -0.5(16)
C114 N45 C58 C90 4.3(15)
C114 N45 C58 C92 -173.2(9)
F117 Sb11 F67A Sb7 -76.2(19)
C120 C222 N134 C235 4.7(15)
C120 C222 N134 C259 -173.6(10)
C120 C260 N78 C227 -1.8(16)
C122 C71 C112 C159 1.4(14)
C122 C77 N82 C159 0.0(15)
C123 N129 C213 C156 177.2(9)
C123 N129 C213 C265 -0.4(14)
C124 N118 C168 C240 2.4(14)
C124 N118 C168 C243 -176.0(9)
C126 C66 C70 C148 0.6(14)
C126 C115 N135 C148 -0.8(16)
C128 N130 C234 C156 2.6(15)
C131 C175 C202 N107 179.0(9)
C131 C175 C202 C210 -0.2(14)
C132 N45 C58 C90 -176.8(9)
C132 N45 C58 C92 5.8(15)
N133 C136 C187 C198 1.5(16)
N133 C189 C207 C198 1.6(16)
N134 C222 C120 C260 -178.1(10)
N135 C148 C70 C66 1.7(15)
N135 C115 C126 C66 3.1(16)
N137 C185 C263 C152 -178.9(10)
N137 C185 C80 C149 178.6(9)
N138 C146 C206 C223 179.1(9)
N138 C146 C268 C269 -179.8(9)
N139 C140 C188 C173 175.5(11)
N139 C140 C113 C163 -178.4(10)
N143 C186 C231 C62 -1.7(15)
N150 C65 C92 C58 -0.9(15)
N157 C141 C226 C218 -173.7(12)
N157 C141 C258 C211 176.3(10)
N162 C229 C97 C248 179.6(9)
F67A Sb7 F67B Sb11 -18.9(11)
F67B Sb11 F67A Sb7 -18.3(10)
F1A Sb4 F1B Sb14 -19.5(16)
F1A Sb14 F1B Sb4 19.4(16)
F1A Sb14 F12A F13A 164.3(9)
F1B Sb4 F1A Sb14 18.5(15)
F1B Sb14 F12A F13A -174.2(13)
F2A Sb7 F67B Sb11 137.7(9)
F2B Sb7 F67B Sb11 110.2(13)
F3A Sb14 F1B Sb4 172(3)
F3A Sb14 F12A F13A -10.8(18)
F3B Sb14 F1B Sb4 164(3)
F7A Sb8 F10B Sb13 174.2(12)
F7B Sb8 F10B Sb13 158.4(14)
F8A Sb13 F10A Sb8 -108.3(17)
F8B Sb13 F10A Sb8 -138.9(17)
F9A Sb13 F10A Sb8 -152.0(12)
F10A Sb8 F10B Sb13 21.7(10)
F10B Sb13 F10A Sb8 20.7(10)
F11A Sb4 F1A Sb14 -165.3(15)
F11B Sb4 F1B Sb14 159.4(15)
F12A Sb14 F1B Sb4 -18(3)
F12B Sb14 F1B Sb4 -10(3)
F12B Sb14 F12A F13A 171(2)
F13B Sb14 F1B Sb4 -169.8(16)
F13B Sb14 F12A F13A -10.9(9)
F14A Sb4 F1A Sb14 -104.4(11)
F14A Sb4 F1B Sb14 35(3)
F14B Sb4 F1A Sb14 -125.8(10)
F14B Sb4 F1B Sb14 22(3)
F15A Sb13 F10A Sb8 -43(2)
F15B Sb13 F10A Sb8 -33(2)
F16A Sb13 F10A Sb8 46.7(17)
F16B Sb13 F10A Sb8 72.3(18)
F17A Sb13 F10A Sb8 153(2)
F17B Sb13 F10A Sb8 133.0(17)
F18A Sb4 F1A Sb14 155.6(16)
F18A Sb4 F1B Sb14 -57(3)
F18B Sb4 F1A Sb14 148.5(10)
F18B Sb4 F1B Sb14 -75(3)
C166 C142 C158 N44 177.6(9)
C166 C142 C158 C74 -1.0(14)
C168 C240 C241 N242 0.0(18)
C168 C243 C244 N242 0.5(16)
F169 Sb4 F1A Sb14 64.5(10)
F169 Sb4 F1B Sb14 -153(3)
N174 C209 C275 C100 -2.9(18)
N178 C198 C207 C189 177.1(9)
N182 C163 C113 C140 2.6(16)
N182 C173 C188 C140 3.7(19)
N217 C211 C258 C141 -1.7(17)
N217 C218 C226 C141 -4(2)
N225 C145 C245 C278 179.0(10)
N225 C145 C246 C279 -178.2(16)
C278 N276 C279 C246 1(2)
C279 N276 C278 C245 -0.3(19)
